data_1576489
loop_
_publ_author_name
'Koutsianos, Athanasios'
'Svensson Grape, Erik'
'Pallach, Roman'
'Keupp, Julian'
'Schmid, Rochus'
'Inge, A. Ken'
'Henke, Sebastian'

_publ_section_title
;
 Deciphering the guest-free crystal structures and thermal breathing of
 the flexible metal-organic frameworks ZIF-7 and ZIF-9.
;
_journal_issue 14
_journal_name_full 'Chemical science'
_journal_page_first 7185
_journal_page_last 7193
_journal_paper_doi 10.1039/d5sc08614k
_journal_volume 17
_journal_year 2026
_chemical_formula_moiety 'C14 H10 N4 Zn'
_chemical_formula_sum 'C14 H10 N4 Zn'
_chemical_formula_weight 299.64
_space_group_IT_number 2
_space_group_name_Hall '-P 1'
_space_group_name_H-M_alt 'P -1'
_symmetry_cell_setting triclinic
_symmetry_space_group_name_Hall '-P 1'
_symmetry_space_group_name_H-M 'P -1'
_audit_update_record
;
2025-10-06 deposited with the CCDC.	2026-02-09 downloaded from the CCDC.
;
_cell_angle_alpha 109.799(10)
_cell_angle_beta 109.889(11)
_cell_angle_gamma 96.067(9)
_cell_formula_units_Z 6
_cell_length_a 11.5640(18)
_cell_length_b 14.4027(14)
_cell_length_c 14.2930(16)
_cell_measurement_temperature 298(2)
_cell_volume 2039.5(5)
_diffrn_ambient_temperature 298(2)
_diffrn_measurement_device_type 'STOE STADI P'
_diffrn_radiation_probe x-ray
_diffrn_radiation_type CuK\a
_diffrn_radiation_wavelength 1.540598
_exptl_crystal_density_diffrn 1.415
_exptl_crystal_density_meas ?
_pd_char_colour colourless
_pd_proc_ls_prof_R_factor 0.0181
_pd_proc_ls_prof_wR_expected 0.0096
_pd_proc_ls_prof_wR_factor 0.0233
_refine_ls_goodness_of_fit_all 2.42403
_refine_ls_number_parameters 96
_refine_ls_number_restraints 30
_refine_ls_R_I_factor 0.0121
_refine_ls_shift/su_max 0
_cod_data_source_file d5sc08614k2.cif
_cod_data_source_block added_by_encifer
_cod_depositor_comments
;
The following automatic conversions were performed:

data item '_symmetry_cell_setting' value 'Triclinic' was changed to
'triclinic' in accordance with the
/home/data/users/saulius/crontab/automatic-downloads/rss-feeds/RSC/lib/dictionaries/cif_core.dic
dictionary named 'cif_core.dic' version 2.4.2 last updated on
2011-04-26.

data item '_exptl_crystal_density_meas' value 'Not Measured' was
changed to '?' -- the value is perceived as not measured.

Automatic conversion script
Id: cif_fix_values 8170 2020-07-09 18:12:32Z antanas 

 Adding full bibliography for 1576489--1576492.cif.
;
_cod_original_sg_symbol_Hall -P1
_cod_original_sg_symbol_H-M P-1
_cod_database_code 1576489

loop_
_symmetry_equiv_pos_site_id
_symmetry_equiv_pos_as_xyz
1 'x, y, z '
2 '-x, -y, -z '

loop_
_atom_site_label
_atom_site_type_symbol
_atom_site_symmetry_multiplicity
_atom_site_fract_x
_atom_site_fract_y
_atom_site_fract_z
_atom_site_occupancy
_atom_site_B_iso_or_equiv
C1 C 2 0.785(5) 0.828(3) 0.330(4) 1 2.708614
C10 C 2 0.554(9) 0.344(3) 0.042(2) 1 3.204147
C11 C 2 0.596(11) 0.381(4) -0.025(2) 1 4.877953
C12 C 2 0.675(10) 0.477(4) 0.022(3) 1 3.892256
C13 C 2 0.722(7) 0.536(4) 0.129(3) 1 4.500776
C14 C 2 0.680(5) 0.504(3) 0.199(2) 1 2.326858
C15 C 2 0.329(5) 0.309(4) 0.384(3) 1 2.76649
C16 C 2 0.496(6) 0.346(4) 0.532(2) 1 3.070631
C17 C 2 0.585(8) 0.370(6) 0.636(2) 1 4.458298
C18 C 2 0.717(8) 0.384(8) 0.654(3) 1 4.422135
C19 C 2 0.758(6) 0.372(9) 0.570(4) 1 4.639425
C2 C 2 0.745(5) 0.969(2) 0.422(5) 1 3.647885
C20 C 2 0.670(5) 0.347(7) 0.464(4) 1 4.158183
C21 C 2 0.538(5) 0.333(4) 0.445(2) 1 3.360877
C22 C 2 0.615(5) 0.119(3) 0.207(5) 1 3.313582
C28 C 2 0.421(6) 0.046(2) 0.172(4) 1 2.955986
C27 C 2 0.291(6) 0.018(4) 0.149(5) 1 3.665571
C26 C 2 0.243(8) -0.087(5) 0.124(6) 1 5.079214
C25 C 2 0.323(10) -0.155(3) 0.128(6) 1 4.264774
C24 C 2 0.453(10) -0.129(2) 0.150(6) 1 3.814168
C23 C 2 0.505(7) -0.024(2) 0.175(5) 1 3.330241
C29 C 2 1.010(5) 0.166(2) 0.410(3) 1 2.34336
C3 C 2 0.734(6) 1.073(2) 0.470(6) 1 4.384631
C35 C 2 0.939(5) 0.2043(19) 0.271(3) 1 3.123374
C34 C 2 0.879(6) 0.205(3) 0.166(4) 1 3.573744
C33 C 2 0.904(7) 0.302(4) 0.162(5) 1 3.339795
C32 C 2 0.987(8) 0.392(3) 0.254(5) 1 3.928576
C31 C 2 1.046(8) 0.383(2) 0.352(5) 1 3.601142
C30 C 2 1.025(6) 0.295(2) 0.363(4) 1 3.165537
C36 C 2 0.699(4) -0.147(3) 0.019(4) 1 3.16759
C37 C 2 0.809(7) -0.266(3) -0.020(5) 1 3.463047
C38 C 2 0.860(9) -0.345(5) -0.062(6) 1 4.881427
C39 C 2 0.971(11) -0.361(7) 0.003(7) 1 3.68989
C4 C 2 0.680(7) 1.094(3) 0.546(6) 1 5.815724
C40 C 2 1.031(9) -0.295(8) 0.114(7) 1 3.644805
C41 C 2 0.980(7) -0.217(6) 0.156(5) 1 3.862805
C42 C 2 0.870(5) -0.198(3) 0.091(5) 1 3.209201
C5 C 2 0.645(8) 1.017(4) 0.581(6) 1 4.933539
C6 C 2 0.662(6) 0.916(4) 0.531(5) 1 4.456166
C7 C 2 0.710(4) 0.894(2) 0.453(4) 1 3.541372
C8 C 2 0.639(4) 0.476(3) 0.324(3) 1 3.705286
C9 C 2 0.597(6) 0.403(3) 0.153(2) 1 2.708062
N1 N 2 0.732(4) 0.803(2) 0.392(3) 1 3.236125
N10 N 2 1.074(6) 0.263(3) 0.448(3) 1 3.148246
N11 N 2 0.794(4) -0.127(2) 0.110(4) 1 3.47639
N12 N 2 0.699(5) -0.229(4) -0.063(4) 1 3.008729
N2 N 2 0.794(7) 0.926(3) 0.342(5) 1 3.389459
N3 N 2 0.704(3) 0.549(3) 0.3094(19) 1 3.669282
N4 N 2 0.579(5) 0.388(3) 0.238(3) 1 3.657123
N5 N 2 0.430(4) 0.316(2) 0.3550(19) 1 2.457058
N6 N 2 0.363(6) 0.327(6) 0.491(4) 1 2.96025
N7 N 2 0.497(5) 0.1410(19) 0.197(3) 1 2.777149
N8 N 2 0.626(7) 0.027(4) 0.197(6) 1 3.853883
N9 N 2 0.929(4) 0.1234(17) 0.305(3) 1 3.937025
Zn1 Zn 2 0.7514(14) 0.6868(10) 0.4376(9) 1 3.168301
Zn2 Zn 2 0.4472(14) 0.2710(10) 0.2141(10) 1 2.870239
Zn3 Zn 2 0.7888(15) -0.0111(9) 0.2385(13) 1 3.032574

loop_
_geom_angle_atom_site_label_1
_geom_angle_atom_site_label_2
_geom_angle_atom_site_label_3
_geom_angle
_geom_angle_site_symmetry_1
_geom_angle_site_symmetry_2
_geom_angle_site_symmetry_3
N2 C1 N1 112.860(8) 1_555 1_555 1_555
C7 C1 N2 74.757(8) 1_555 1_555 1_555
C7 C1 N1 38.135(6) 1_555 1_555 1_555
C2 C1 C7 36.330(5) 1_555 1_555 1_555
C2 C1 N2 38.428(6) 1_555 1_555 1_555
C2 C1 N1 74.443(9) 1_555 1_555 1_555
Zn1 C1 C2 104.8(11) 1_555 1_555 1_555
Zn1 C1 C7 69.1(12) 1_555 1_555 1_555
Zn1 C1 N2 142.2(11) 1_555 1_555 1_555
Zn1 C1 N1 32.7(12) 1_555 1_555 1_555
Zn3 C1 Zn1 170(2) 1_565 1_555 1_555
Zn3 C1 C2 65.9(18) 1_565 1_555 1_555
Zn3 C1 C7 101.1(19) 1_565 1_555 1_555
Zn3 C1 N2 29.8(17) 1_565 1_555 1_555
Zn3 C1 N1 137(2) 1_565 1_555 1_555
C11 C10 C9 120.490(10) 1_555 1_555 1_555
C12 C10 C11 30.297(6) 1_555 1_555 1_555
C12 C10 C9 90.214(13) 1_555 1_555 1_555
C14 C10 C12 59.330(10) 1_555 1_555 1_555
C14 C10 C11 89.622(10) 1_555 1_555 1_555
C14 C10 C9 30.898(7) 1_555 1_555 1_555
N4 C10 C14 53.589(9) 1_555 1_555 1_555
N4 C10 C12 112.896(13) 1_555 1_555 1_555
N4 C10 C11 143.143(8) 1_555 1_555 1_555
N4 C10 C9 22.691(4) 1_555 1_555 1_555
C13 C10 N4 84.039(13) 1_555 1_555 1_555
C13 C10 C14 30.509(7) 1_555 1_555 1_555
C13 C10 C12 28.859(5) 1_555 1_555 1_555
C13 C10 C11 59.127(10) 1_555 1_555 1_555
C13 C10 C9 61.365(12) 1_555 1_555 1_555
C10 C11 C12 118.430(10) 1_555 1_555 1_555
C13 C11 C10 90.347(10) 1_555 1_555 1_555
C13 C11 C12 28.143(6) 1_555 1_555 1_555
C9 C11 C13 60.826(10) 1_555 1_555 1_555
C9 C11 C10 29.523(6) 1_555 1_555 1_555
C9 C11 C12 88.929(13) 1_555 1_555 1_555
C14 C11 C9 30.728(5) 1_555 1_555 1_555
C14 C11 C13 30.125(6) 1_555 1_555 1_555
C14 C11 C10 60.236(10) 1_555 1_555 1_555
C14 C11 C12 58.202(12) 1_555 1_555 1_555
C11 C12 C13 123.030(11) 1_555 1_555 1_555
C10 C12 C11 31.273(5) 1_555 1_555 1_555
C10 C12 C13 91.821(13) 1_555 1_555 1_555
C14 C12 C10 61.354(12) 1_555 1_555 1_555
C14 C12 C11 92.621(13) 1_555 1_555 1_555
C14 C12 C13 30.546(5) 1_555 1_555 1_555
C9 C12 C14 31.216(7) 1_555 1_555 1_555
C9 C12 C10 30.145(6) 1_555 1_555 1_555
C9 C12 C11 61.406(10) 1_555 1_555 1_555
C9 C12 C13 61.686(10) 1_555 1_555 1_555
C14 C13 C12 120.560(10) 1_555 1_555 1_555
C11 C13 C14 91.868(10) 1_555 1_555 1_555
C11 C13 C12 28.827(6) 1_555 1_555 1_555
C9 C13 C11 60.567(10) 1_555 1_555 1_555
C9 C13 C14 31.354(7) 1_555 1_555 1_555
C9 C13 C12 89.353(13) 1_555 1_555 1_555
N3 C13 C9 54.284(11) 1_555 1_555 1_555
N3 C13 C11 114.799(10) 1_555 1_555 1_555
N3 C13 C14 22.937(5) 1_555 1_555 1_555
N3 C13 C12 143.409(6) 1_555 1_555 1_555
C10 C13 N3 84.293(13) 1_555 1_555 1_555
C10 C13 C9 30.042(5) 1_555 1_555 1_555
C10 C13 C11 30.526(7) 1_555 1_555 1_555
C10 C13 C14 61.356(10) 1_555 1_555 1_555
C10 C13 C12 59.320(12) 1_555 1_555 1_555
C13 C14 N3 133.821(9) 1_555 1_555 1_555
C9 C14 C13 117.893(10) 1_555 1_555 1_555
C9 C14 N3 108.264(13) 1_555 1_555 1_555
C8 C14 C9 70.731(11) 1_555 1_555 1_555
C8 C14 C13 171.141(2) 1_555 1_555 1_555
C8 C14 N3 37.540(7) 1_555 1_555 1_555
N4 C14 C8 34.994(8) 1_555 1_555 1_555
N4 C14 C9 35.783(6) 1_555 1_555 1_555
N4 C14 C13 153.467(6) 1_555 1_555 1_555
N4 C14 N3 72.529(12) 1_555 1_555 1_555
C12 C14 N4 124.908(11) 1_555 1_555 1_555
C12 C14 C8 159.858(4) 1_555 1_555 1_555
C12 C14 C9 89.140(13) 1_555 1_555 1_555
C12 C14 C13 28.894(6) 1_555 1_555 1_555
C12 C14 N3 162.533(3) 1_555 1_555 1_555
C10 C14 C12 59.316(10) 1_555 1_555 1_555
C10 C14 N4 65.619(10) 1_555 1_555 1_555
C10 C14 C8 100.545(10) 1_555 1_555 1_555
C10 C14 C9 29.836(6) 1_555 1_555 1_555
C10 C14 C13 88.136(10) 1_555 1_555 1_555
C10 C14 N3 138.042(8) 1_555 1_555 1_555
C11 C14 C10 30.142(6) 1_555 1_555 1_555
C11 C14 C12 29.177(5) 1_555 1_555 1_555
C11 C14 N4 95.738(12) 1_555 1_555 1_555
C11 C14 C8 130.687(8) 1_555 1_555 1_555
C11 C14 C9 59.964(12) 1_555 1_555 1_555
C11 C14 C13 58.007(10) 1_555 1_555 1_555
C11 C14 N3 168.128(2) 1_555 1_555 1_555
N5 C15 N6 113.350(12) 1_555 1_555 1_555
C16 C15 N5 74.919(12) 1_555 1_555 1_555
C16 C15 N6 38.434(8) 1_555 1_555 1_555
C21 C15 C16 38.579(8) 1_555 1_555 1_555
C21 C15 N5 36.453(7) 1_555 1_555 1_555
C21 C15 N6 76.986(13) 1_555 1_555 1_555
Zn1 C15 C21 108.8(19) 2_666 1_555 1_555
Zn1 C15 C16 70.4(19) 2_666 1_555 1_555
Zn1 C15 N5 145.2(19) 2_666 1_555 1_555
Zn1 C15 N6 32(2) 2_666 1_555 1_555
Zn2 C15 Zn1 167(2) 1_555 1_555 2_666
Zn2 C15 C21 62.9(10) 1_555 1_555 1_555
Zn2 C15 C16 101.3(10) 1_555 1_555 1_555
Zn2 C15 N5 27.5(11) 1_555 1_555 1_555
Zn2 C15 N6 139.4(10) 1_555 1_555 1_555
N6 C16 C17 131.460(10) 1_555 1_555 1_555
C21 C16 N6 109.621(12) 1_555 1_555 1_555
C21 C16 C17 118.855(11) 1_555 1_555 1_555
C15 C16 C21 72.457(12) 1_555 1_555 1_555
C15 C16 N6 37.206(8) 1_555 1_555 1_555
C15 C16 C17 168.665(3) 1_555 1_555 1_555
N5 C16 C15 36.142(8) 1_555 1_555 1_555
N5 C16 C21 36.420(7) 1_555 1_555 1_555
N5 C16 N6 73.346(13) 1_555 1_555 1_555
N5 C16 C17 155.193(5) 1_555 1_555 1_555
C18 C16 N5 123.845(11) 1_555 1_555 1_555
C18 C16 C15 159.975(5) 1_555 1_555 1_555
C18 C16 C21 87.523(13) 1_555 1_555 1_555
C18 C16 N6 162.805(4) 1_555 1_555 1_555
C18 C16 C17 31.354(7) 1_555 1_555 1_555
C20 C16 C18 58.802(11) 1_555 1_555 1_555
C20 C16 N5 65.091(12) 1_555 1_555 1_555
C20 C16 C15 101.176(12) 1_555 1_555 1_555
C20 C16 C21 28.722(7) 1_555 1_555 1_555
C20 C16 N6 138.337(8) 1_555 1_555 1_555
C20 C16 C17 90.141(12) 1_555 1_555 1_555
C19 C16 C20 29.322(6) 1_555 1_555 1_555
C19 C16 C18 29.480(6) 1_555 1_555 1_555
C19 C16 N5 94.386(13) 1_555 1_555 1_555
C19 C16 C15 130.497(10) 1_555 1_555 1_555
C19 C16 C21 58.044(11) 1_555 1_555 1_555
C19 C16 N6 167.623(3) 1_555 1_555 1_555
C19 C16 C17 60.826(11) 1_555 1_555 1_555
Zn1 C16 C19 161.6(16) 2_666 1_555 1_555
Zn1 C16 C20 167.1(19) 2_666 1_555 1_555
Zn1 C16 C18 132.7(16) 2_666 1_555 1_555
Zn1 C16 N5 103.4(16) 2_666 1_555 1_555
Zn1 C16 C15 67.3(16) 2_666 1_555 1_555
Zn1 C16 C21 139.2(17) 2_666 1_555 1_555
Zn1 C16 N6 30.2(16) 2_666 1_555 1_555
Zn1 C16 C17 101.4(16) 2_666 1_555 1_555
C18 C17 C16 118.520(12) 1_555 1_555 1_555
C21 C17 C18 87.225(14) 1_555 1_555 1_555
C21 C17 C16 31.317(7) 1_555 1_555 1_555
C19 C17 C21 58.691(11) 1_555 1_555 1_555
C19 C17 C18 28.538(6) 1_555 1_555 1_555
C19 C17 C16 89.997(13) 1_555 1_555 1_555
N6 C17 C19 114.300(11) 1_555 1_555 1_555
N6 C17 C21 55.609(11) 1_555 1_555 1_555
N6 C17 C18 142.832(8) 1_555 1_555 1_555
N6 C17 C16 24.316(6) 1_555 1_555 1_555
C20 C17 N6 85.402(12) 1_555 1_555 1_555
C20 C17 C19 28.898(7) 1_555 1_555 1_555
C20 C17 C21 29.793(6) 1_555 1_555 1_555
C20 C17 C18 57.436(11) 1_555 1_555 1_555
C20 C17 C16 61.106(11) 1_555 1_555 1_555
C17 C18 C19 122.100(11) 1_555 1_555 1_555
C16 C18 C17 30.126(6) 1_555 1_555 1_555
C16 C18 C19 91.989(13) 1_555 1_555 1_555
C20 C18 C16 62.575(12) 1_555 1_555 1_555
C20 C18 C17 92.688(14) 1_555 1_555 1_555
C20 C18 C19 29.414(6) 1_555 1_555 1_555
C21 C18 C20 31.103(7) 1_555 1_555 1_555
C21 C18 C16 31.473(7) 1_555 1_555 1_555
C21 C18 C17 61.588(12) 1_555 1_555 1_555
C21 C18 C19 60.517(11) 1_555 1_555 1_555
C18 C19 C20 121.010(11) 1_555 1_555 1_555
C21 C19 C18 89.147(13) 1_555 1_555 1_555
C21 C19 C20 31.863(7) 1_555 1_555 1_555
C17 C19 C21 59.788(11) 1_555 1_555 1_555
C17 C19 C18 29.362(7) 1_555 1_555 1_555
C17 C19 C20 91.649(13) 1_555 1_555 1_555
C16 C19 C17 29.177(6) 1_555 1_555 1_555
C16 C19 C21 30.617(6) 1_555 1_555 1_555
C16 C19 C18 58.531(11) 1_555 1_555 1_555
C16 C19 C20 62.480(12) 1_555 1_555 1_555
N2 C2 C7 107.870(8) 1_555 1_555 1_555
C3 C2 N2 129.770(7) 1_555 1_555 1_555
C3 C2 C7 122.330(8) 1_555 1_555 1_555
C1 C2 C3 166.043(2) 1_555 1_555 1_555
C1 C2 N2 36.322(5) 1_555 1_555 1_555
C1 C2 C7 71.548(9) 1_555 1_555 1_555
N1 C2 C1 35.014(5) 1_555 1_555 1_555
N1 C2 C3 158.886(3) 1_555 1_555 1_555
N1 C2 N2 71.330(8) 1_555 1_555 1_555
N1 C2 C7 36.556(5) 1_555 1_555 1_555
C6 C2 N1 66.426(8) 1_555 1_555 1_555
C6 C2 C1 101.414(9) 1_555 1_555 1_555
C6 C2 C3 92.460(9) 1_555 1_555 1_555
C6 C2 N2 137.732(6) 1_555 1_555 1_555
C6 C2 C7 29.871(4) 1_555 1_555 1_555
C4 C2 C6 62.015(8) 1_555 1_555 1_555
C4 C2 N1 128.424(7) 1_555 1_555 1_555
C4 C2 C1 163.430(2) 1_555 1_555 1_555
C4 C2 C3 30.481(4) 1_555 1_555 1_555
C4 C2 N2 160.246(3) 1_555 1_555 1_555
C4 C2 C7 91.882(9) 1_555 1_555 1_555
C5 C2 C4 30.755(4) 1_555 1_555 1_555
C5 C2 C6 31.261(5) 1_555 1_555 1_555
C5 C2 N1 97.682(9) 1_555 1_555 1_555
C5 C2 C1 132.675(6) 1_555 1_555 1_555
C5 C2 C3 61.208(8) 1_555 1_555 1_555
C5 C2 N2 168.9774(17) 1_555 1_555 1_555
C5 C2 C7 61.131(8) 1_555 1_555 1_555
Zn3 C2 C5 154(2) 1_565 1_555 1_555
Zn3 C2 C4 125.4(17) 1_565 1_555 1_555
Zn3 C2 C6 164(2) 1_565 1_555 1_555
Zn3 C2 N1 104.3(15) 1_565 1_555 1_555
Zn3 C2 C1 70.6(16) 1_565 1_555 1_555
Zn3 C2 C3 96.3(16) 1_565 1_555 1_555
Zn3 C2 N2 36.1(19) 1_565 1_555 1_555
Zn3 C2 C7 139.4(15) 1_565 1_555 1_555
C21 C20 C19 117.260(12) 1_555 1_555 1_555
C18 C20 C21 87.684(14) 1_555 1_555 1_555
C18 C20 C19 29.576(6) 1_555 1_555 1_555
C16 C20 C18 58.623(11) 1_555 1_555 1_555
C16 C20 C21 29.062(6) 1_555 1_555 1_555
C16 C20 C19 88.198(13) 1_555 1_555 1_555
N5 C20 C16 52.201(10) 1_555 1_555 1_555
N5 C20 C18 110.787(12) 1_555 1_555 1_555
N5 C20 C21 23.207(5) 1_555 1_555 1_555
N5 C20 C19 140.324(9) 1_555 1_555 1_555
C17 C20 N5 80.947(13) 1_555 1_555 1_555
C17 C20 C16 28.753(6) 1_555 1_555 1_555
C17 C20 C18 29.877(6) 1_555 1_555 1_555
C17 C20 C21 57.810(11) 1_555 1_555 1_555
C17 C20 C19 59.452(11) 1_555 1_555 1_555
C8 C20 C17 127(2) 1_555 1_555 1_555
C8 C20 N5 72.6(18) 1_555 1_555 1_555
C8 C20 C16 110(2) 1_555 1_555 1_555
C8 C20 C18 135(2) 1_555 1_555 1_555
C8 C20 C21 90(2) 1_555 1_555 1_555
C8 C20 C19 128.5(16) 1_555 1_555 1_555
C20 C21 N5 132.615(9) 1_555 1_555 1_555
C16 C21 C20 122.216(11) 1_555 1_555 1_555
C16 C21 N5 104.989(12) 1_555 1_555 1_555
C15 C21 C16 68.964(12) 1_555 1_555 1_555
C15 C21 C20 168.799(2) 1_555 1_555 1_555
C15 C21 N5 36.192(8) 1_555 1_555 1_555
N6 C21 C15 34.617(7) 1_555 1_555 1_555
N6 C21 C16 34.374(8) 1_555 1_555 1_555
N6 C21 C20 156.578(5) 1_555 1_555 1_555
N6 C21 N5 70.759(12) 1_555 1_555 1_555
C19 C21 N6 125.705(10) 1_555 1_555 1_555
C19 C21 C15 160.293(4) 1_555 1_555 1_555
C19 C21 C16 91.339(13) 1_555 1_555 1_555
C19 C21 C20 30.877(6) 1_555 1_555 1_555
C19 C21 N5 163.151(4) 1_555 1_555 1_555
C17 C21 C19 61.521(12) 1_555 1_555 1_555
C17 C21 N6 64.184(12) 1_555 1_555 1_555
C17 C21 C15 98.790(13) 1_555 1_555 1_555
C17 C21 C16 29.828(6) 1_555 1_555 1_555
C17 C21 C20 92.397(14) 1_555 1_555 1_555
C17 C21 N5 134.773(9) 1_555 1_555 1_555
C18 C21 C17 31.187(7) 1_555 1_555 1_555
C18 C21 C19 30.336(7) 1_555 1_555 1_555
C18 C21 N6 95.369(13) 1_555 1_555 1_555
C18 C21 C15 129.966(10) 1_555 1_555 1_555
C18 C21 C16 61.004(11) 1_555 1_555 1_555
C18 C21 C20 61.213(12) 1_555 1_555 1_555
C18 C21 N5 165.519(3) 1_555 1_555 1_555
Zn2 C21 C18 156.1(13) 1_555 1_555 1_555
Zn2 C21 C17 171.1(14) 1_555 1_555 1_555
Zn2 C21 C19 126.0(13) 1_555 1_555 1_555
Zn2 C21 N6 108.1(13) 1_555 1_555 1_555
Zn2 C21 C15 73.7(13) 1_555 1_555 1_555
Zn2 C21 C16 142.4(13) 1_555 1_555 1_555
Zn2 C21 C20 95.2(13) 1_555 1_555 1_555
Zn2 C21 N5 38.3(12) 1_555 1_555 1_555
N7 C22 N8 118.100(9) 1_555 1_555 1_555
C23 C22 N7 78.974(11) 1_555 1_555 1_555
C23 C22 N8 39.143(7) 1_555 1_555 1_555
C28 C22 C23 40.025(7) 1_555 1_555 1_555
C28 C22 N7 38.978(7) 1_555 1_555 1_555
C28 C22 N8 79.167(10) 1_555 1_555 1_555
Zn3 C22 C28 112(2) 1_555 1_555 1_555
Zn3 C22 C23 73(2) 1_555 1_555 1_555
Zn3 C22 N7 150(2) 1_555 1_555 1_555
Zn3 C22 N8 34(2) 1_555 1_555 1_555
Zn2 C22 Zn3 171(2) 1_555 1_555 1_555
Zn2 C22 C28 68.6(12) 1_555 1_555 1_555
Zn2 C22 C23 108.6(12) 1_555 1_555 1_555
Zn2 C22 N7 29.7(12) 1_555 1_555 1_555
Zn2 C22 N8 147.7(12) 1_555 1_555 1_555
N7 C28 C27 129.313(8) 1_555 1_555 1_555
C23 C28 N7 106.244(11) 1_555 1_555 1_555
C23 C28 C27 124.441(9) 1_555 1_555 1_555
C22 C28 C23 67.521(10) 1_555 1_555 1_555
C22 C28 N7 38.764(7) 1_555 1_555 1_555
C22 C28 C27 167.980(2) 1_555 1_555 1_555
N8 C28 C22 33.598(6) 1_555 1_555 1_555
N8 C28 C23 33.923(6) 1_555 1_555 1_555
N8 C28 N7 72.339(11) 1_555 1_555 1_555
N8 C28 C27 158.341(4) 1_555 1_555 1_555
C26 C28 N8 125.387(9) 1_555 1_555 1_555
C26 C28 C22 158.893(4) 1_555 1_555 1_555
C26 C28 C23 91.502(12) 1_555 1_555 1_555
C26 C28 N7 162.245(3) 1_555 1_555 1_555
C26 C28 C27 32.954(6) 1_555 1_555 1_555
C24 C28 C26 61.367(10) 1_555 1_555 1_555
C24 C28 N8 64.038(10) 1_555 1_555 1_555
C24 C28 C22 97.628(11) 1_555 1_555 1_555
C24 C28 C23 30.135(6) 1_555 1_555 1_555
C24 C28 N7 136.375(8) 1_555 1_555 1_555
C24 C28 C27 94.312(11) 1_555 1_555 1_555
C25 C28 C24 30.469(6) 1_555 1_555 1_555
C25 C28 C26 30.902(6) 1_555 1_555 1_555
C25 C28 N8 94.504(11) 1_555 1_555 1_555
C25 C28 C22 128.084(8) 1_555 1_555 1_555
C25 C28 C23 60.601(10) 1_555 1_555 1_555
C25 C28 N7 166.843(2) 1_555 1_555 1_555
C25 C28 C27 63.843(10) 1_555 1_555 1_555
Zn2 C28 C25 162.5(14) 1_555 1_555 1_555
Zn2 C28 C24 167.0(14) 1_555 1_555 1_555
Zn2 C28 C26 131.6(14) 1_555 1_555 1_555
Zn2 C28 N8 103.0(14) 1_555 1_555 1_555
Zn2 C28 C22 69.4(14) 1_555 1_555 1_555
Zn2 C28 C23 136.9(14) 1_555 1_555 1_555
Zn2 C28 N7 30.7(14) 1_555 1_555 1_555
Zn2 C28 C27 98.7(14) 1_555 1_555 1_555
C26 C27 C28 114.690(10) 1_555 1_555 1_555
C25 C27 C26 29.005(6) 1_555 1_555 1_555
C25 C27 C28 85.710(11) 1_555 1_555 1_555
N7 C27 C25 111.136(10) 1_555 1_555 1_555
N7 C27 C26 140.106(7) 1_555 1_555 1_555
N7 C27 C28 25.425(5) 1_555 1_555 1_555
C23 C27 N7 54.000(9) 1_555 1_555 1_555
C23 C27 C25 57.137(9) 1_555 1_555 1_555
C23 C27 C26 86.128(11) 1_555 1_555 1_555
C23 C27 C28 28.576(5) 1_555 1_555 1_555
C24 C27 C23 29.063(5) 1_555 1_555 1_555
C24 C27 N7 83.062(11) 1_555 1_555 1_555
C24 C27 C25 28.074(5) 1_555 1_555 1_555
C24 C27 C26 57.067(10) 1_555 1_555 1_555
C24 C27 C28 57.637(9) 1_555 1_555 1_555
C27 C26 C25 121.810(10) 1_555 1_555 1_555
C28 C26 C27 32.356(6) 1_555 1_555 1_555
C28 C26 C25 89.480(12) 1_555 1_555 1_555
C24 C26 C28 62.035(10) 1_555 1_555 1_555
C24 C26 C27 94.382(11) 1_555 1_555 1_555
C24 C26 C25 27.453(5) 1_555 1_555 1_555
C23 C26 C24 30.618(6) 1_555 1_555 1_555
C23 C26 C28 31.417(6) 1_555 1_555 1_555
C23 C26 C27 63.766(10) 1_555 1_555 1_555
C23 C26 C25 58.065(9) 1_555 1_555 1_555
C26 C25 C24 124.860(9) 1_555 1_555 1_555
C23 C25 C26 91.959(12) 1_555 1_555 1_555
C23 C25 C24 32.913(6) 1_555 1_555 1_555
C27 C25 C23 62.789(10) 1_555 1_555 1_555
C27 C25 C26 29.185(6) 1_555 1_555 1_555
C27 C25 C24 95.701(11) 1_555 1_555 1_555
C28 C25 C27 30.447(6) 1_555 1_555 1_555
C28 C25 C23 32.344(6) 1_555 1_555 1_555
C28 C25 C26 59.618(10) 1_555 1_555 1_555
C28 C25 C24 65.254(10) 1_555 1_555 1_555
C23 C24 C25 115.170(10) 1_555 1_555 1_555
C26 C24 C23 87.495(11) 1_555 1_555 1_555
C26 C24 C25 27.687(5) 1_555 1_555 1_555
C28 C24 C26 56.598(9) 1_555 1_555 1_555
C28 C24 C23 30.897(6) 1_555 1_555 1_555
C28 C24 C25 84.277(11) 1_555 1_555 1_555
N8 C24 C28 54.508(9) 1_555 1_555 1_555
N8 C24 C26 111.092(11) 1_555 1_555 1_555
N8 C24 C23 23.636(4) 1_555 1_555 1_555
N8 C24 C25 138.778(7) 1_555 1_555 1_555
C27 C24 N8 82.558(11) 1_555 1_555 1_555
C27 C24 C28 28.052(5) 1_555 1_555 1_555
C27 C24 C26 28.551(5) 1_555 1_555 1_555
C27 C24 C23 58.946(10) 1_555 1_555 1_555
C27 C24 C25 56.225(9) 1_555 1_555 1_555
C24 C23 N8 131.560(8) 1_555 1_555 1_555
C28 C23 C24 118.968(10) 1_555 1_555 1_555
C28 C23 N8 109.402(11) 1_555 1_555 1_555
C22 C23 C28 72.455(11) 1_555 1_555 1_555
C22 C23 C24 168.335(2) 1_555 1_555 1_555
C22 C23 N8 36.947(6) 1_555 1_555 1_555
N7 C23 C22 36.608(7) 1_555 1_555 1_555
N7 C23 C28 35.874(7) 1_555 1_555 1_555
N7 C23 C24 154.836(5) 1_555 1_555 1_555
N7 C23 N8 73.547(10) 1_555 1_555 1_555
C25 C23 N7 122.929(9) 1_555 1_555 1_555
C25 C23 C22 159.409(4) 1_555 1_555 1_555
C25 C23 C28 87.055(12) 1_555 1_555 1_555
C25 C23 C24 31.917(6) 1_555 1_555 1_555
C25 C23 N8 163.407(3) 1_555 1_555 1_555
C27 C23 C25 60.074(10) 1_555 1_555 1_555
C27 C23 N7 62.856(10) 1_555 1_555 1_555
C27 C23 C22 99.431(11) 1_555 1_555 1_555
C27 C23 C28 26.983(5) 1_555 1_555 1_555
C27 C23 C24 91.990(11) 1_555 1_555 1_555
C27 C23 N8 136.374(8) 1_555 1_555 1_555
C26 C23 C27 30.106(6) 1_555 1_555 1_555
C26 C23 C25 29.975(6) 1_555 1_555 1_555
C26 C23 N7 92.954(11) 1_555 1_555 1_555
C26 C23 C22 129.483(8) 1_555 1_555 1_555
C26 C23 C28 57.081(9) 1_555 1_555 1_555
C26 C23 C24 61.887(10) 1_555 1_555 1_555
C26 C23 N8 166.297(3) 1_555 1_555 1_555
Zn3 C23 C26 164.3(16) 1_555 1_555 1_555
Zn3 C23 C27 164.1(19) 1_555 1_555 1_555
Zn3 C23 C25 134.8(16) 1_555 1_555 1_555
Zn3 C23 N7 102.1(17) 1_555 1_555 1_555
Zn3 C23 C22 65.8(16) 1_555 1_555 1_555
Zn3 C23 C28 137.8(17) 1_555 1_555 1_555
Zn3 C23 C24 103.0(17) 1_555 1_555 1_555
Zn3 C23 N8 29.3(16) 1_555 1_555 1_555
N9 C29 N10 116.900(12) 1_555 1_555 1_555
C35 C29 N9 39.830(7) 1_555 1_555 1_555
C35 C29 N10 77.089(13) 1_555 1_555 1_555
C30 C29 C35 38.871(9) 1_555 1_555 1_555
C30 C29 N9 78.682(12) 1_555 1_555 1_555
C30 C29 N10 38.358(7) 1_555 1_555 1_555
Zn1 C29 C30 71.8(14) 2_766 1_555 1_555
Zn1 C29 C35 107.8(13) 2_766 1_555 1_555
Zn1 C29 N9 143.7(15) 2_766 1_555 1_555
Zn1 C29 N10 36.0(17) 2_766 1_555 1_555
Zn3 C29 Zn1 170(2) 1_555 1_555 2_766
Zn3 C29 C30 111.9(10) 1_555 1_555 1_555
Zn3 C29 C35 73.9(10) 1_555 1_555 1_555
Zn3 C29 N9 35.2(10) 1_555 1_555 1_555
Zn3 C29 N10 149.8(10) 1_555 1_555 1_555
C2 C3 C4 117.630(8) 1_555 1_555 1_555
C5 C3 C2 87.537(9) 1_555 1_555 1_555
C5 C3 C4 30.151(4) 1_555 1_555 1_555
C7 C3 C5 59.587(7) 1_555 1_555 1_555
C7 C3 C2 27.955(4) 1_555 1_555 1_555
C7 C3 C4 89.707(9) 1_555 1_555 1_555
N2 C3 C7 52.770(7) 1_555 1_555 1_555
N2 C3 C5 112.357(8) 1_555 1_555 1_555
N2 C3 C2 24.826(4) 1_555 1_555 1_555
N2 C3 C4 142.453(5) 1_555 1_555 1_555
C6 C3 N2 81.543(9) 1_555 1_555 1_555
C6 C3 C7 28.774(4) 1_555 1_555 1_555
C6 C3 C5 30.816(4) 1_555 1_555 1_555
C6 C3 C2 56.729(7) 1_555 1_555 1_555
C6 C3 C4 60.955(8) 1_555 1_555 1_555
C34 C35 N9 129.324(10) 1_555 1_555 1_555
C30 C35 C34 121.408(11) 1_555 1_555 1_555
C30 C35 N9 109.268(10) 1_555 1_555 1_555
C29 C35 C30 71.802(11) 1_555 1_555 1_555
C29 C35 C34 166.708(3) 1_555 1_555 1_555
C29 C35 N9 37.493(8) 1_555 1_555 1_555
N10 C35 C29 35.081(6) 1_555 1_555 1_555
N10 C35 C30 36.851(8) 1_555 1_555 1_555
N10 C35 C34 157.898(4) 1_555 1_555 1_555
N10 C35 N9 72.565(12) 1_555 1_555 1_555
C33 C35 N10 125.758(9) 1_555 1_555 1_555
C33 C35 C29 160.754(4) 1_555 1_555 1_555
C33 C35 C30 88.968(11) 1_555 1_555 1_555
C33 C35 C34 32.522(7) 1_555 1_555 1_555
C33 C35 N9 161.629(5) 1_555 1_555 1_555
C31 C35 C33 60.299(11) 1_555 1_555 1_555
C31 C35 N10 65.502(13) 1_555 1_555 1_555
C31 C35 C29 100.465(13) 1_555 1_555 1_555
C31 C35 C30 28.670(6) 1_555 1_555 1_555
C31 C35 C34 92.769(14) 1_555 1_555 1_555
C31 C35 N9 137.892(8) 1_555 1_555 1_555
C32 C35 C31 29.633(5) 1_555 1_555 1_555
C32 C35 C33 30.672(7) 1_555 1_555 1_555
C32 C35 N10 95.127(13) 1_555 1_555 1_555
C32 C35 C29 130.085(11) 1_555 1_555 1_555
C32 C35 C30 58.302(9) 1_555 1_555 1_555
C32 C35 C34 63.174(12) 1_555 1_555 1_555
C32 C35 N9 167.292(3) 1_555 1_555 1_555
Zn3 C35 C32 160.1(10) 1_555 1_555 1_555
Zn3 C35 C31 161.2(11) 1_555 1_555 1_555
Zn3 C35 C33 132.7(9) 1_555 1_555 1_555
Zn3 C35 N10 100.5(9) 1_555 1_555 1_555
Zn3 C35 C29 65.7(9) 1_555 1_555 1_555
Zn3 C35 C30 135.7(9) 1_555 1_555 1_555
Zn3 C35 C34 101.6(9) 1_555 1_555 1_555
Zn3 C35 N9 29.3(9) 1_555 1_555 1_555
C35 C34 C33 114.750(12) 1_555 1_555 1_555
C30 C34 C35 29.484(5) 1_555 1_555 1_555
C30 C34 C33 85.346(12) 1_555 1_555 1_555
C32 C34 C30 56.944(12) 1_555 1_555 1_555
C32 C34 C35 86.384(14) 1_555 1_555 1_555
C32 C34 C33 28.407(5) 1_555 1_555 1_555
N9 C34 C32 111.559(12) 1_555 1_555 1_555
N9 C34 C30 54.689(9) 1_555 1_555 1_555
N9 C34 C35 25.206(5) 1_555 1_555 1_555
N9 C34 C33 139.857(9) 1_555 1_555 1_555
C31 C34 N9 82.641(11) 1_555 1_555 1_555
C31 C34 C32 28.980(6) 1_555 1_555 1_555
C31 C34 C30 27.971(6) 1_555 1_555 1_555
C31 C34 C35 57.440(11) 1_555 1_555 1_555
C31 C34 C33 57.387(9) 1_555 1_555 1_555
C32 C33 C34 123.510(9) 1_555 1_555 1_555
C35 C33 C32 90.824(11) 1_555 1_555 1_555
C35 C33 C34 32.728(7) 1_555 1_555 1_555
C31 C33 C35 60.337(10) 1_555 1_555 1_555
C31 C33 C32 30.497(7) 1_555 1_555 1_555
C31 C33 C34 93.013(13) 1_555 1_555 1_555
C30 C33 C31 29.003(5) 1_555 1_555 1_555
C30 C33 C35 31.335(6) 1_555 1_555 1_555
C30 C33 C32 59.495(11) 1_555 1_555 1_555
C30 C33 C34 64.023(12) 1_555 1_555 1_555
C33 C32 C31 117.930(11) 1_555 1_555 1_555
C30 C32 C33 89.402(11) 1_555 1_555 1_555
C30 C32 C31 28.537(6) 1_555 1_555 1_555
C34 C32 C30 61.324(11) 1_555 1_555 1_555
C34 C32 C33 28.083(6) 1_555 1_555 1_555
C34 C32 C31 89.848(14) 1_555 1_555 1_555
C35 C32 C34 30.442(5) 1_555 1_555 1_555
C35 C32 C30 30.905(7) 1_555 1_555 1_555
C35 C32 C33 58.504(9) 1_555 1_555 1_555
C35 C32 C31 59.442(12) 1_555 1_555 1_555
C32 C31 C30 121.900(12) 1_555 1_555 1_555
C33 C31 C32 31.573(6) 1_555 1_555 1_555
C33 C31 C30 90.337(12) 1_555 1_555 1_555
C35 C31 C33 59.363(12) 1_555 1_555 1_555
C35 C31 C32 90.926(14) 1_555 1_555 1_555
C35 C31 C30 30.975(6) 1_555 1_555 1_555
N10 C31 C35 54.302(10) 1_555 1_555 1_555
N10 C31 C33 113.631(10) 1_555 1_555 1_555
N10 C31 C32 145.202(7) 1_555 1_555 1_555
N10 C31 C30 23.353(6) 1_555 1_555 1_555
C34 C31 N10 84.031(11) 1_555 1_555 1_555
C34 C31 C35 29.791(6) 1_555 1_555 1_555
C34 C31 C33 29.600(7) 1_555 1_555 1_555
C34 C31 C32 61.173(11) 1_555 1_555 1_555
C34 C31 C30 60.750(10) 1_555 1_555 1_555
N10 C30 C31 134.380(10) 1_555 1_555 1_555
C35 C30 N10 105.198(11) 1_555 1_555 1_555
C35 C30 C31 120.355(9) 1_555 1_555 1_555
C29 C30 C35 69.327(10) 1_555 1_555 1_555
C29 C30 N10 36.072(8) 1_555 1_555 1_555
C29 C30 C31 170.247(2) 1_555 1_555 1_555
N9 C30 C29 34.415(7) 1_555 1_555 1_555
N9 C30 C35 34.930(7) 1_555 1_555 1_555
N9 C30 N10 70.414(13) 1_555 1_555 1_555
N9 C30 C31 155.206(5) 1_555 1_555 1_555
C32 C30 N9 125.670(11) 1_555 1_555 1_555
C32 C30 C29 160.069(5) 1_555 1_555 1_555
C32 C30 C35 90.793(11) 1_555 1_555 1_555
C32 C30 N10 163.833(4) 1_555 1_555 1_555
C32 C30 C31 29.563(7) 1_555 1_555 1_555
C34 C30 C32 61.731(10) 1_555 1_555 1_555
C34 C30 N9 64.038(12) 1_555 1_555 1_555
C34 C30 C29 98.424(12) 1_555 1_555 1_555
C34 C30 C35 29.108(7) 1_555 1_555 1_555
C34 C30 N10 134.133(8) 1_555 1_555 1_555
C34 C30 C31 91.279(12) 1_555 1_555 1_555
C33 C30 C34 30.631(6) 1_555 1_555 1_555
C33 C30 C32 31.103(6) 1_555 1_555 1_555
C33 C30 N9 94.604(14) 1_555 1_555 1_555
C33 C30 C29 129.018(10) 1_555 1_555 1_555
C33 C30 C35 59.697(11) 1_555 1_555 1_555
C33 C30 N10 164.634(3) 1_555 1_555 1_555
C33 C30 C31 60.661(12) 1_555 1_555 1_555
Zn1 C30 C33 156.6(18) 2_766 1_555 1_555
Zn1 C30 C34 152(2) 2_766 1_555 1_555
Zn1 C30 C32 133.5(11) 2_766 1_555 1_555
Zn1 C30 N9 97.5(12) 2_766 1_555 1_555
Zn1 C30 C29 65.1(11) 2_766 1_555 1_555
Zn1 C30 C35 129.2(14) 2_766 1_555 1_555
Zn1 C30 N10 31.6(12) 2_766 1_555 1_555
Zn1 C30 C31 106.3(11) 2_766 1_555 1_555
N12 C36 N11 111.690(13) 1_555 1_555 1_555
C42 C36 N12 74.473(13) 1_555 1_555 1_555
C42 C36 N11 37.250(7) 1_555 1_555 1_555
C37 C36 C42 37.059(8) 1_555 1_555 1_555
C37 C36 N12 37.415(8) 1_555 1_555 1_555
C37 C36 N11 74.282(12) 1_555 1_555 1_555
Zn3 C36 C37 116.3(11) 1_555 1_555 1_555
Zn3 C36 C42 79.3(11) 1_555 1_555 1_555
Zn3 C36 N12 153.5(11) 1_555 1_555 1_555
Zn3 C36 N11 42.1(12) 1_555 1_555 1_555
Zn2 C36 Zn3 166.8(19) 2_655 1_555 1_555
Zn2 C36 C37 76.5(18) 2_655 1_555 1_555
Zn2 C36 C42 113.5(18) 2_655 1_555 1_555
Zn2 C36 N12 39.1(18) 2_655 1_555 1_555
Zn2 C36 N11 150.8(18) 2_655 1_555 1_555
N7 C36 Zn2 37.4(9) 2_655 1_555 2_655
N7 C36 Zn3 131.5(18) 2_655 1_555 1_555
N7 C36 C37 111.0(18) 2_655 1_555 1_555
N7 C36 C42 145.9(18) 2_655 1_555 1_555
N7 C36 N12 74.8(18) 2_655 1_555 1_555
N7 C36 N11 166(3) 2_655 1_555 1_555
C42 C37 C38 119.706(11) 1_555 1_555 1_555
N12 C37 C42 104.648(12) 1_555 1_555 1_555
N12 C37 C38 135.640(10) 1_555 1_555 1_555
C36 C37 N12 34.705(8) 1_555 1_555 1_555
C36 C37 C42 69.945(11) 1_555 1_555 1_555
C36 C37 C38 170.343(2) 1_555 1_555 1_555
N11 C37 C36 33.194(7) 1_555 1_555 1_555
N11 C37 N12 67.895(13) 1_555 1_555 1_555
N11 C37 C42 36.775(8) 1_555 1_555 1_555
N11 C37 C38 156.464(5) 1_555 1_555 1_555
C41 C37 N11 67.829(12) 1_555 1_555 1_555
C41 C37 C36 101.020(12) 1_555 1_555 1_555
C41 C37 N12 135.724(8) 1_555 1_555 1_555
C41 C37 C42 31.092(7) 1_555 1_555 1_555
C41 C37 C38 88.636(13) 1_555 1_555 1_555
C39 C37 C41 59.336(10) 1_555 1_555 1_555
C39 C37 N11 127.164(11) 1_555 1_555 1_555
C39 C37 C36 160.356(5) 1_555 1_555 1_555
C39 C37 N12 164.939(3) 1_555 1_555 1_555
C39 C37 C42 90.412(12) 1_555 1_555 1_555
C39 C37 C38 29.300(7) 1_555 1_555 1_555
C40 C37 C39 30.025(6) 1_555 1_555 1_555
C40 C37 C41 29.312(6) 1_555 1_555 1_555
C40 C37 N11 97.140(14) 1_555 1_555 1_555
C40 C37 C36 130.332(10) 1_555 1_555 1_555
C40 C37 N12 165.032(3) 1_555 1_555 1_555
C40 C37 C42 60.398(12) 1_555 1_555 1_555
C40 C37 C38 59.324(12) 1_555 1_555 1_555
C39 C38 C37 121.463(11) 1_555 1_555 1_555
C40 C38 C39 30.478(6) 1_555 1_555 1_555
C40 C38 C37 90.985(13) 1_555 1_555 1_555
C42 C38 C40 60.480(12) 1_555 1_555 1_555
C42 C38 C39 90.953(14) 1_555 1_555 1_555
C42 C38 C37 30.516(6) 1_555 1_555 1_555
N12 C38 C42 53.105(10) 1_555 1_555 1_555
N12 C38 C40 113.575(11) 1_555 1_555 1_555
N12 C38 C39 144.053(8) 1_555 1_555 1_555
N12 C38 C37 22.591(5) 1_555 1_555 1_555
C41 C38 N12 83.684(12) 1_555 1_555 1_555
C41 C38 C42 30.588(6) 1_555 1_555 1_555
C41 C38 C40 29.893(7) 1_555 1_555 1_555
C41 C38 C39 60.370(11) 1_555 1_555 1_555
C41 C38 C37 61.093(11) 1_555 1_555 1_555
C40 C39 C38 119.314(11) 1_555 1_555 1_555
C41 C39 C40 30.030(6) 1_555 1_555 1_555
C41 C39 C38 89.286(14) 1_555 1_555 1_555
C37 C39 C41 60.049(11) 1_555 1_555 1_555
C37 C39 C40 90.077(12) 1_555 1_555 1_555
C37 C39 C38 29.237(6) 1_555 1_555 1_555
C42 C39 C37 30.242(7) 1_555 1_555 1_555
C42 C39 C41 29.815(6) 1_555 1_555 1_555
C42 C39 C40 59.845(10) 1_555 1_555 1_555
C42 C39 C38 59.476(12) 1_555 1_555 1_555
C5 C4 C3 120.530(7) 1_555 1_555 1_555
C2 C4 C5 88.699(9) 1_555 1_555 1_555
C2 C4 C3 31.889(5) 1_555 1_555 1_555
C6 C4 C2 57.703(7) 1_555 1_555 1_555
C6 C4 C5 30.998(5) 1_555 1_555 1_555
C6 C4 C3 89.556(9) 1_555 1_555 1_555
C7 C4 C6 28.747(4) 1_555 1_555 1_555
C7 C4 C2 28.958(4) 1_555 1_555 1_555
C7 C4 C5 59.744(8) 1_555 1_555 1_555
C7 C4 C3 60.831(7) 1_555 1_555 1_555
C39 C40 C41 119.217(11) 1_555 1_555 1_555
C38 C40 C39 30.208(7) 1_555 1_555 1_555
C38 C40 C41 89.011(13) 1_555 1_555 1_555
C42 C40 C38 60.113(10) 1_555 1_555 1_555
C42 C40 C39 90.317(12) 1_555 1_555 1_555
C42 C40 C41 28.900(7) 1_555 1_555 1_555
C37 C40 C42 30.428(6) 1_555 1_555 1_555
C37 C40 C38 29.691(6) 1_555 1_555 1_555
C37 C40 C39 59.899(11) 1_555 1_555 1_555
C37 C40 C41 59.321(12) 1_555 1_555 1_555
C42 C41 C40 122.870(11) 1_555 1_555 1_555
C39 C41 C42 92.117(14) 1_555 1_555 1_555
C39 C41 C40 30.754(6) 1_555 1_555 1_555
C37 C41 C39 60.615(12) 1_555 1_555 1_555
C37 C41 C42 31.518(6) 1_555 1_555 1_555
C37 C41 C40 91.367(13) 1_555 1_555 1_555
N11 C41 C37 53.581(10) 1_555 1_555 1_555
N11 C41 C39 114.195(12) 1_555 1_555 1_555
N11 C41 C42 22.116(5) 1_555 1_555 1_555
N11 C41 C40 144.942(8) 1_555 1_555 1_555
C38 C41 N11 83.852(12) 1_555 1_555 1_555
C38 C41 C37 30.271(7) 1_555 1_555 1_555
C38 C41 C39 30.344(6) 1_555 1_555 1_555
C38 C41 C42 61.778(12) 1_555 1_555 1_555
C38 C41 C40 61.096(11) 1_555 1_555 1_555
N11 C42 C41 136.040(9) 1_555 1_555 1_555
C37 C42 N11 106.430(12) 1_555 1_555 1_555
C37 C42 C41 117.390(12) 1_555 1_555 1_555
C36 C42 C37 72.996(12) 1_555 1_555 1_555
C36 C42 N11 33.473(7) 1_555 1_555 1_555
C36 C42 C41 169.454(2) 1_555 1_555 1_555
N12 C42 C36 35.034(7) 1_555 1_555 1_555
N12 C42 C37 37.963(8) 1_555 1_555 1_555
N12 C42 N11 68.489(12) 1_555 1_555 1_555
N12 C42 C41 155.324(5) 1_555 1_555 1_555
C38 C42 N12 67.739(13) 1_555 1_555 1_555
C38 C42 C36 102.773(13) 1_555 1_555 1_555
C38 C42 C37 29.778(6) 1_555 1_555 1_555
C38 C42 N11 136.199(9) 1_555 1_555 1_555
C38 C42 C41 87.634(14) 1_555 1_555 1_555
C40 C42 C38 59.407(11) 1_555 1_555 1_555
C40 C42 N12 127.134(10) 1_555 1_555 1_555
C40 C42 C36 162.140(4) 1_555 1_555 1_555
C40 C42 C37 89.174(12) 1_555 1_555 1_555
C40 C42 N11 164.171(4) 1_555 1_555 1_555
C40 C42 C41 28.230(6) 1_555 1_555 1_555
C39 C42 C40 29.838(7) 1_555 1_555 1_555
C39 C42 C38 29.571(6) 1_555 1_555 1_555
C39 C42 N12 97.309(13) 1_555 1_555 1_555
C39 C42 C36 132.342(10) 1_555 1_555 1_555
C39 C42 C37 59.346(10) 1_555 1_555 1_555
C39 C42 N11 165.673(4) 1_555 1_555 1_555
C39 C42 C41 58.068(11) 1_555 1_555 1_555
C6 C5 C4 118.500(8) 1_555 1_555 1_555
C7 C5 C6 28.543(4) 1_555 1_555 1_555
C7 C5 C4 89.957(9) 1_555 1_555 1_555
C3 C5 C7 60.668(8) 1_555 1_555 1_555
C3 C5 C6 89.204(9) 1_555 1_555 1_555
C3 C5 C4 29.319(4) 1_555 1_555 1_555
C2 C5 C3 31.256(5) 1_555 1_555 1_555
C2 C5 C7 29.415(4) 1_555 1_555 1_555
C2 C5 C6 57.956(7) 1_555 1_555 1_555
C2 C5 C4 60.546(8) 1_555 1_555 1_555
C5 C6 C7 120.890(7) 1_555 1_555 1_555
C2 C6 C5 90.783(9) 1_555 1_555 1_555
C2 C6 C7 30.110(5) 1_555 1_555 1_555
C4 C6 C2 60.282(7) 1_555 1_555 1_555
C4 C6 C5 30.502(5) 1_555 1_555 1_555
C4 C6 C7 90.388(9) 1_555 1_555 1_555
N1 C6 C4 114.856(8) 1_555 1_555 1_555
N1 C6 C2 54.588(7) 1_555 1_555 1_555
N1 C6 C5 145.355(5) 1_555 1_555 1_555
N1 C6 C7 24.479(4) 1_555 1_555 1_555
C3 C6 N1 85.399(9) 1_555 1_555 1_555
C3 C6 C4 29.489(4) 1_555 1_555 1_555
C3 C6 C2 30.811(4) 1_555 1_555 1_555
C3 C6 C5 59.980(8) 1_555 1_555 1_555
C3 C6 C7 60.921(8) 1_555 1_555 1_555
C2 C7 C6 120.019(8) 1_555 1_555 1_555
N1 C7 C2 108.043(9) 1_555 1_555 1_555
N1 C7 C6 131.936(6) 1_555 1_555 1_555
C1 C7 N1 35.954(5) 1_555 1_555 1_555
C1 C7 C2 72.122(8) 1_555 1_555 1_555
C1 C7 C6 167.8192(18) 1_555 1_555 1_555
N2 C7 C1 35.342(5) 1_555 1_555 1_555
N2 C7 N1 71.278(8) 1_555 1_555 1_555
N2 C7 C2 36.781(5) 1_555 1_555 1_555
N2 C7 C6 156.781(4) 1_555 1_555 1_555
C5 C7 N2 126.231(7) 1_555 1_555 1_555
C5 C7 C1 161.567(3) 1_555 1_555 1_555
C5 C7 N1 162.476(3) 1_555 1_555 1_555
C5 C7 C2 89.455(9) 1_555 1_555 1_555
C5 C7 C6 30.567(4) 1_555 1_555 1_555
C3 C7 C5 59.745(8) 1_555 1_555 1_555
C3 C7 N2 66.486(8) 1_555 1_555 1_555
C3 C7 C1 101.826(9) 1_555 1_555 1_555
C3 C7 N1 137.758(6) 1_555 1_555 1_555
C3 C7 C2 29.715(4) 1_555 1_555 1_555
C3 C7 C6 90.305(9) 1_555 1_555 1_555
C4 C7 C3 29.462(4) 1_555 1_555 1_555
C4 C7 C5 30.298(4) 1_555 1_555 1_555
C4 C7 N2 95.940(9) 1_555 1_555 1_555
C4 C7 C1 131.282(6) 1_555 1_555 1_555
C4 C7 N1 167.135(2) 1_555 1_555 1_555
C4 C7 C2 59.159(8) 1_555 1_555 1_555
C4 C7 C6 60.866(8) 1_555 1_555 1_555
Zn1 C7 C4 158.6(12) 1_555 1_555 1_555
Zn1 C7 C3 164.8(13) 1_555 1_555 1_555
Zn1 C7 C5 129.9(13) 1_555 1_555 1_555
Zn1 C7 N2 102.7(14) 1_555 1_555 1_555
Zn1 C7 C1 68.0(13) 1_555 1_555 1_555
Zn1 C7 N1 33.6(12) 1_555 1_555 1_555
Zn1 C7 C2 138.6(14) 1_555 1_555 1_555
Zn1 C7 C6 99.9(13) 1_555 1_555 1_555
N3 C8 N4 116.390(10) 1_555 1_555 1_555
C14 C8 N3 39.376(8) 1_555 1_555 1_555
C14 C8 N4 77.023(10) 1_555 1_555 1_555
C9 C8 C14 39.134(7) 1_555 1_555 1_555
C9 C8 N3 78.505(13) 1_555 1_555 1_555
C9 C8 N4 37.939(7) 1_555 1_555 1_555
Zn1 C8 C9 119.7(9) 1_555 1_555 1_555
Zn1 C8 C14 81.5(10) 1_555 1_555 1_555
Zn1 C8 N3 43.0(11) 1_555 1_555 1_555
Zn1 C8 N4 156.5(8) 1_555 1_555 1_555
Zn2 C8 Zn1 161.7(19) 1_555 1_555 1_555
Zn2 C8 C9 67.6(17) 1_555 1_555 1_555
Zn2 C8 C14 106.5(17) 1_555 1_555 1_555
Zn2 C8 N3 145.6(16) 1_555 1_555 1_555
Zn2 C8 N4 30.4(18) 1_555 1_555 1_555
C20 C8 Zn2 65.5(13) 1_555 1_555 1_555
C20 C8 Zn1 116.6(16) 1_555 1_555 1_555
C20 C8 C9 120.1(16) 1_555 1_555 1_555
C20 C8 C14 146(2) 1_555 1_555 1_555
C20 C8 N3 143(2) 1_555 1_555 1_555
C20 C8 N4 86.7(16) 1_555 1_555 1_555
N6 C8 C20 94.0(15) 2_666 1_555 1_555
N6 C8 Zn2 126.2(19) 2_666 1_555 1_555
N6 C8 Zn1 37.7(13) 2_666 1_555 1_555
N6 C8 C9 144.5(15) 2_666 1_555 1_555
N6 C8 C14 114.4(15) 2_666 1_555 1_555
N6 C8 N3 79.4(17) 2_666 1_555 1_555
N6 C8 N4 151(2) 2_666 1_555 1_555
C10 C9 N4 134.270(8) 1_555 1_555 1_555
C14 C9 C10 119.266(12) 1_555 1_555 1_555
C14 C9 N4 106.464(12) 1_555 1_555 1_555
C8 C9 C14 70.135(13) 1_555 1_555 1_555
C8 C9 C10 170.3664(19) 1_555 1_555 1_555
C8 C9 N4 36.401(6) 1_555 1_555 1_555
N3 C9 C8 34.891(7) 1_555 1_555 1_555
N3 C9 C14 35.249(8) 1_555 1_555 1_555
N3 C9 C10 154.419(5) 1_555 1_555 1_555
N3 C9 N4 71.263(10) 1_555 1_555 1_555
C11 C9 N3 124.540(9) 1_555 1_555 1_555
C11 C9 C8 159.423(4) 1_555 1_555 1_555
C11 C9 C14 89.308(13) 1_555 1_555 1_555
C11 C9 C10 29.987(5) 1_555 1_555 1_555
C11 C9 N4 164.167(3) 1_555 1_555 1_555
C13 C9 C11 58.607(12) 1_555 1_555 1_555
C13 C9 N3 65.996(11) 1_555 1_555 1_555
C13 C9 C8 100.867(13) 1_555 1_555 1_555
C13 C9 C14 30.753(5) 1_555 1_555 1_555
C13 C9 C10 88.594(13) 1_555 1_555 1_555
C13 C9 N4 137.086(9) 1_555 1_555 1_555
C12 C9 C13 28.961(6) 1_555 1_555 1_555
C12 C9 C11 29.665(6) 1_555 1_555 1_555
C12 C9 N3 94.883(10) 1_555 1_555 1_555
C12 C9 C8 129.774(9) 1_555 1_555 1_555
C12 C9 C14 59.644(10) 1_555 1_555 1_555
C12 C9 C10 59.641(10) 1_555 1_555 1_555
C12 C9 N4 166.032(3) 1_555 1_555 1_555
Zn2 C9 C12 159.3(14) 1_555 1_555 1_555
Zn2 C9 C13 170.3(17) 1_555 1_555 1_555
Zn2 C9 C11 130.1(14) 1_555 1_555 1_555
Zn2 C9 N3 105.0(15) 1_555 1_555 1_555
Zn2 C9 C8 70.3(14) 1_555 1_555 1_555
Zn2 C9 C14 140.1(15) 1_555 1_555 1_555
Zn2 C9 C10 100.1(14) 1_555 1_555 1_555
Zn2 C9 N4 34.6(14) 1_555 1_555 1_555
C7 N1 C1 105.911(9) 1_555 1_555 1_555
Zn1 N1 C7 123.3(18) 1_555 1_555 1_555
Zn1 N1 C1 126(2) 1_555 1_555 1_555
N2 N1 Zn1 155(2) 1_555 1_555 1_555
N2 N1 C7 72.203(9) 1_555 1_555 1_555
N2 N1 C1 33.739(5) 1_555 1_555 1_555
C2 N1 N2 36.811(5) 1_555 1_555 1_555
C2 N1 Zn1 154.3(15) 1_555 1_555 1_555
C2 N1 C7 35.401(5) 1_555 1_555 1_555
C2 N1 C1 70.543(8) 1_555 1_555 1_555
C6 N1 C2 58.986(8) 1_555 1_555 1_555
C6 N1 N2 95.787(9) 1_555 1_555 1_555
C6 N1 Zn1 101.1(19) 1_555 1_555 1_555
C6 N1 C7 23.585(3) 1_555 1_555 1_555
C6 N1 C1 129.479(7) 1_555 1_555 1_555
N10 N1 C6 96(2) 2_766 1_555 1_555
N10 N1 C2 121.7(11) 2_766 1_555 1_555
N10 N1 N2 122(2) 2_766 1_555 1_555
N10 N1 Zn1 38.6(10) 2_766 1_555 1_555
N10 N1 C7 108.0(15) 2_766 1_555 1_555
N10 N1 C1 109(2) 2_766 1_555 1_555
C30 N10 C29 105.570(13) 1_555 1_555 1_555
Zn1 N10 C30 126.6(19) 2_766 1_555 1_555
Zn1 N10 C29 121(2) 2_766 1_555 1_555
C35 N10 Zn1 150(3) 1_555 1_555 2_766
C35 N10 C30 37.951(7) 1_555 1_555 1_555
C35 N10 C29 67.830(13) 1_555 1_555 1_555
N9 N10 C35 36.199(8) 1_555 1_555 1_555
N9 N10 Zn1 144(3) 1_555 1_555 2_766
N9 N10 C30 74.059(11) 1_555 1_555 1_555
N9 N10 C29 31.642(7) 1_555 1_555 1_555
C31 N10 N9 96.325(11) 1_555 1_555 1_555
C31 N10 C35 60.196(10) 1_555 1_555 1_555
C31 N10 Zn1 107.2(19) 1_555 1_555 2_766
C31 N10 C30 22.267(5) 1_555 1_555 1_555
C31 N10 C29 127.799(10) 1_555 1_555 1_555
N1 N10 C31 145.1(15) 2_766 1_555 1_555
N1 N10 N9 110.3(15) 2_766 1_555 1_555
N1 N10 C35 140.9(19) 2_766 1_555 1_555
N1 N10 Zn1 39.2(13) 2_766 1_555 2_766
N1 N10 C30 158(2) 2_766 1_555 1_555
N1 N10 C29 82.1(13) 2_766 1_555 1_555
N6 N10 N1 62.4(18) 1_655 1_555 2_766
N6 N10 C31 84.2(19) 1_655 1_555 1_555
N6 N10 N9 125(2) 1_655 1_555 1_555
N6 N10 C35 114.0(19) 1_655 1_555 1_555
N6 N10 Zn1 36.5(16) 1_655 1_555 2_766
N6 N10 C30 96.8(17) 1_655 1_555 1_555
N6 N10 C29 123(2) 1_655 1_555 1_555
C42 N11 C36 109.277(12) 1_555 1_555 1_555
Zn3 N11 C42 137.9(17) 1_555 1_555 1_555
Zn3 N11 C36 112.8(17) 1_555 1_555 1_555
N12 N11 Zn3 147.5(17) 1_555 1_555 1_555
N12 N11 C42 74.348(12) 1_555 1_555 1_555
N12 N11 C36 34.960(8) 1_555 1_555 1_555
C37 N11 N12 37.569(8) 1_555 1_555 1_555
C37 N11 Zn3 173.5(18) 1_555 1_555 1_555
C37 N11 C42 36.794(8) 1_555 1_555 1_555
C37 N11 C36 72.524(13) 1_555 1_555 1_555
C41 N11 C37 58.590(12) 1_555 1_555 1_555
C41 N11 N12 96.158(12) 1_555 1_555 1_555
C41 N11 Zn3 116.1(17) 1_555 1_555 1_555
C41 N11 C42 21.844(5) 1_555 1_555 1_555
C41 N11 C36 131.108(9) 1_555 1_555 1_555
N2 N11 C41 91.1(17) 1_545 1_555 1_555
N2 N11 C37 136.3(14) 1_545 1_555 1_555
N2 N11 N12 146.1(18) 1_545 1_555 1_555
N2 N11 Zn3 37.5(15) 1_545 1_555 1_555
N2 N11 C42 109.9(16) 1_545 1_555 1_555
N2 N11 C36 128.6(19) 1_545 1_555 1_555
C37 N12 C36 107.880(13) 1_555 1_555 1_555
Zn2 N12 C37 136(2) 2_655 1_555 1_555
Zn2 N12 C36 117(2) 2_655 1_555 1_555
N11 N12 Zn2 150(2) 1_555 1_555 2_655
N11 N12 C37 74.537(12) 1_555 1_555 1_555
N11 N12 C36 33.350(7) 1_555 1_555 1_555
C42 N12 N11 37.162(8) 1_555 1_555 1_555
C42 N12 Zn2 173(2) 1_555 1_555 2_655
C42 N12 C37 37.389(7) 1_555 1_555 1_555
C42 N12 C36 70.493(13) 1_555 1_555 1_555
C38 N12 C42 59.156(11) 1_555 1_555 1_555
C38 N12 N11 96.306(12) 1_555 1_555 1_555
C38 N12 Zn2 114(2) 1_555 1_555 2_655
C38 N12 C37 21.769(5) 1_555 1_555 1_555
C38 N12 C36 129.649(10) 1_555 1_555 1_555
N7 N12 C38 147.3(18) 2_655 1_555 1_555
N7 N12 C42 147(2) 2_655 1_555 1_555
N7 N12 N11 112.8(17) 2_655 1_555 1_555
N7 N12 Zn2 38.7(12) 2_655 1_555 2_655
N7 N12 C37 164(2) 2_655 1_555 1_555
N7 N12 C36 80.4(17) 2_655 1_555 1_555
C2 N2 C1 105.250(8) 1_555 1_555 1_555
Zn3 N2 C2 119(3) 1_565 1_555 1_555
Zn3 N2 C1 130(3) 1_565 1_555 1_555
N1 N2 Zn3 155(3) 1_555 1_555 1_565
N1 N2 C2 71.859(9) 1_555 1_555 1_555
N1 N2 C1 33.401(5) 1_555 1_555 1_555
C7 N2 N1 36.519(5) 1_555 1_555 1_555
C7 N2 Zn3 149(4) 1_555 1_555 1_565
C7 N2 C2 35.350(5) 1_555 1_555 1_555
C7 N2 C1 69.901(8) 1_555 1_555 1_555
C3 N2 C7 60.743(8) 1_555 1_555 1_555
C3 N2 N1 97.260(9) 1_555 1_555 1_555
C3 N2 Zn3 95(3) 1_555 1_555 1_565
C3 N2 C2 25.404(4) 1_555 1_555 1_555
C3 N2 C1 130.640(7) 1_555 1_555 1_555
N11 N2 C3 134(2) 1_565 1_555 1_555
N11 N2 C7 151(2) 1_565 1_555 1_555
N11 N2 N1 121.1(18) 1_565 1_555 1_555
N11 N2 Zn3 39.4(14) 1_565 1_555 1_565
N11 N2 C2 152(3) 1_565 1_555 1_555
N11 N2 C1 91.1(18) 1_565 1_555 1_555
N8 N2 N11 63.2(19) 1_565 1_555 1_565
N8 N2 C3 73(2) 1_565 1_555 1_555
N8 N2 C7 113(3) 1_565 1_555 1_555
N8 N2 N1 129(3) 1_565 1_555 1_555
N8 N2 Zn3 36.4(19) 1_565 1_555 1_565
N8 N2 C2 89(3) 1_565 1_555 1_555
N8 N2 C1 132(2) 1_565 1_555 1_555
C14 N3 C8 103.084(13) 1_555 1_555 1_555
Zn1 N3 C14 143.2(13) 1_555 1_555 1_555
Zn1 N3 C8 110.4(16) 1_555 1_555 1_555
N4 N3 Zn1 140.6(17) 1_555 1_555 1_555
N4 N3 C14 71.486(13) 1_555 1_555 1_555
N4 N3 C8 31.606(5) 1_555 1_555 1_555
C9 N3 N4 35.030(7) 1_555 1_555 1_555
C9 N3 Zn1 164.6(18) 1_555 1_555 1_555
C9 N3 C14 36.487(7) 1_555 1_555 1_555
C9 N3 C8 66.605(10) 1_555 1_555 1_555
C13 N3 C9 59.721(9) 1_555 1_555 1_555
C13 N3 N4 94.683(12) 1_555 1_555 1_555
C13 N3 Zn1 121.8(15) 1_555 1_555 1_555
C13 N3 C14 23.241(4) 1_555 1_555 1_555
C13 N3 C8 126.289(11) 1_555 1_555 1_555
C9 N4 C8 105.660(10) 1_555 1_555 1_555
Zn2 N4 C9 122(2) 1_555 1_555 1_555
Zn2 N4 C8 130(3) 1_555 1_555 1_555
C14 N4 Zn2 158(2) 1_555 1_555 1_555
C14 N4 C9 37.753(8) 1_555 1_555 1_555
C14 N4 C8 67.983(10) 1_555 1_555 1_555
N3 N4 C14 35.985(6) 1_555 1_555 1_555
N3 N4 Zn2 160(3) 1_555 1_555 1_555
N3 N4 C9 73.707(11) 1_555 1_555 1_555
N3 N4 C8 32.004(7) 1_555 1_555 1_555
C10 N4 N3 96.734(13) 1_555 1_555 1_555
C10 N4 C14 60.792(12) 1_555 1_555 1_555
C10 N4 Zn2 100(2) 1_555 1_555 1_555
C10 N4 C9 23.039(5) 1_555 1_555 1_555
C10 N4 C8 128.642(9) 1_555 1_555 1_555
N5 N4 C10 136.9(18) 1_555 1_555 1_555
N5 N4 N3 122.4(18) 1_555 1_555 1_555
N5 N4 C14 155(2) 1_555 1_555 1_555
N5 N4 Zn2 38.7(12) 1_555 1_555 1_555
N5 N4 C9 157(2) 1_555 1_555 1_555
N5 N4 C8 91.2(18) 1_555 1_555 1_555
C21 N5 C15 107.355(12) 1_555 1_555 1_555
Zn2 N5 C21 116.1(17) 1_555 1_555 1_555
Zn2 N5 C15 133.9(19) 1_555 1_555 1_555
C16 N5 Zn2 153.5(16) 1_555 1_555 1_555
C16 N5 C21 38.591(8) 1_555 1_555 1_555
C16 N5 C15 68.939(12) 1_555 1_555 1_555
N6 N5 C16 35.851(7) 1_555 1_555 1_555
N6 N5 Zn2 164(2) 1_555 1_555 1_555
N6 N5 C21 74.351(12) 1_555 1_555 1_555
N6 N5 C15 33.090(7) 1_555 1_555 1_555
C20 N5 N6 98.518(12) 1_555 1_555 1_555
C20 N5 C16 62.708(12) 1_555 1_555 1_555
C20 N5 Zn2 92.7(18) 1_555 1_555 1_555
C20 N5 C21 24.178(5) 1_555 1_555 1_555
C20 N5 C15 131.531(9) 1_555 1_555 1_555
N4 N5 C20 71(2) 1_555 1_555 1_555
N4 N5 N6 157.0(18) 1_555 1_555 1_555
N4 N5 C16 128.5(18) 1_555 1_555 1_555
N4 N5 Zn2 39.1(11) 1_555 1_555 1_555
N4 N5 C21 93.7(19) 1_555 1_555 1_555
N4 N5 C15 153(2) 1_555 1_555 1_555
N7 N5 N4 65.7(16) 1_555 1_555 1_555
N7 N5 C20 78.4(17) 1_555 1_555 1_555
N7 N5 N6 134(2) 1_555 1_555 1_555
N7 N5 C16 121.3(13) 1_555 1_555 1_555
N7 N5 Zn2 37.7(12) 1_555 1_555 1_555
N7 N5 C21 94.6(14) 1_555 1_555 1_555
N7 N5 C15 128(2) 1_555 1_555 1_555
C16 N6 C15 104.360(13) 1_555 1_555 1_555
Zn1 N6 C16 129(3) 2_666 1_555 1_555
Zn1 N6 C15 126(3) 2_666 1_555 1_555
N5 N6 Zn1 160(3) 1_555 1_555 2_666
N5 N6 C16 70.804(12) 1_555 1_555 1_555
N5 N6 C15 33.560(7) 1_555 1_555 1_555
C21 N6 N5 34.891(8) 1_555 1_555 1_555
C21 N6 Zn1 164(3) 1_555 1_555 2_666
C21 N6 C16 36.006(7) 1_555 1_555 1_555
C21 N6 C15 68.397(12) 1_555 1_555 1_555
C17 N6 C21 60.207(11) 1_555 1_555 1_555
C17 N6 N5 95.027(12) 1_555 1_555 1_555
C17 N6 Zn1 105(3) 1_555 1_555 2_666
C17 N6 C16 24.224(5) 1_555 1_555 1_555
C17 N6 C15 128.583(10) 1_555 1_555 1_555
N10 N6 C17 141(2) 1_455 1_555 1_555
N10 N6 C21 156(2) 1_455 1_555 1_555
N10 N6 N5 123(2) 1_455 1_555 1_555
N10 N6 Zn1 36.8(15) 1_455 1_555 2_666
N10 N6 C16 164(2) 1_455 1_555 1_555
N10 N6 C15 90(2) 1_455 1_555 1_555
C8 N6 N10 82.6(18) 2_666 1_555 1_455
C8 N6 C17 78.8(18) 2_666 1_555 1_555
C8 N6 C21 118(3) 2_666 1_555 1_555
C8 N6 N5 129(3) 2_666 1_555 1_555
C8 N6 Zn1 61.4(17) 2_666 1_555 2_666
C8 N6 C16 94(2) 2_666 1_555 1_555
C8 N6 C15 127.3(18) 2_666 1_555 1_555
C28 N7 C22 102.258(11) 1_555 1_555 1_555
Zn2 N7 C28 128(2) 1_555 1_555 1_555
Zn2 N7 C22 130(2) 1_555 1_555 1_555
C23 N7 Zn2 166(2) 1_555 1_555 1_555
C23 N7 C28 37.882(7) 1_555 1_555 1_555
C23 N7 C22 64.418(10) 1_555 1_555 1_555
N8 N7 C23 34.602(6) 1_555 1_555 1_555
N8 N7 Zn2 159(2) 1_555 1_555 1_555
N8 N7 C28 72.473(11) 1_555 1_555 1_555
N8 N7 C22 29.825(5) 1_555 1_555 1_555
C27 N7 N8 97.733(11) 1_555 1_555 1_555
C27 N7 C23 63.143(10) 1_555 1_555 1_555
C27 N7 Zn2 103(2) 1_555 1_555 1_555
C27 N7 C28 25.261(5) 1_555 1_555 1_555
C27 N7 C22 127.497(9) 1_555 1_555 1_555
N12 N7 C27 79.6(19) 2_655 1_555 1_555
N12 N7 N8 148(2) 2_655 1_555 1_555
N12 N7 C23 131.8(16) 2_655 1_555 1_555
N12 N7 Zn2 40.9(12) 2_655 1_555 1_555
N12 N7 C28 101.1(17) 2_655 1_555 1_555
N12 N7 C22 139(2) 2_655 1_555 1_555
N5 N7 N12 70.6(15) 1_555 1_555 2_655
N5 N7 C27 90.7(19) 1_555 1_555 1_555
N5 N7 N8 141.5(19) 1_555 1_555 1_555
N5 N7 C23 134.6(14) 1_555 1_555 1_555
N5 N7 Zn2 37.8(12) 1_555 1_555 1_555
N5 N7 C28 110.2(17) 1_555 1_555 1_555
N5 N7 C22 130(2) 1_555 1_555 1_555
C36 N7 N5 95.1(17) 2_655 1_555 1_555
C36 N7 N12 24.8(5) 2_655 1_555 2_655
C36 N7 C27 74.9(18) 2_655 1_555 1_555
C36 N7 N8 123(2) 2_655 1_555 1_555
C36 N7 C23 110.9(15) 2_655 1_555 1_555
C36 N7 Zn2 64.6(15) 2_655 1_555 1_555
C36 N7 C28 89.4(15) 2_655 1_555 1_555
C36 N7 C22 123(2) 2_655 1_555 1_555
C23 N8 C22 103.910(10) 1_555 1_555 1_555
Zn3 N8 C23 131(3) 1_555 1_555 1_555
Zn3 N8 C22 124(3) 1_555 1_555 1_555
N7 N8 Zn3 155(3) 1_555 1_555 1_555
N7 N8 C23 71.851(11) 1_555 1_555 1_555
N7 N8 C22 32.075(6) 1_555 1_555 1_555
C28 N8 N7 35.188(6) 1_555 1_555 1_555
C28 N8 Zn3 165(3) 1_555 1_555 1_555
C28 N8 C23 36.675(7) 1_555 1_555 1_555
C28 N8 C22 67.235(10) 1_555 1_555 1_555
C24 N8 C28 61.454(10) 1_555 1_555 1_555
C24 N8 N7 96.641(11) 1_555 1_555 1_555
C24 N8 Zn3 107(3) 1_555 1_555 1_555
C24 N8 C23 24.804(5) 1_555 1_555 1_555
C24 N8 C22 128.674(9) 1_555 1_555 1_555
N2 N8 C24 81(2) 1_545 1_555 1_555
N2 N8 C28 129(3) 1_545 1_555 1_555
N2 N8 N7 143(3) 1_545 1_555 1_555
N2 N8 Zn3 36.3(17) 1_545 1_555 1_555
N2 N8 C23 101(2) 1_545 1_555 1_555
N2 N8 C22 137(3) 1_545 1_555 1_555
C35 N9 C29 102.677(12) 1_555 1_555 1_555
Zn3 N9 C35 131.3(14) 1_555 1_555 1_555
Zn3 N9 C29 123.1(15) 1_555 1_555 1_555
N10 N9 Zn3 152.4(16) 1_555 1_555 1_555
N10 N9 C35 71.236(10) 1_555 1_555 1_555
N10 N9 C29 31.458(7) 1_555 1_555 1_555
C30 N9 N10 35.527(7) 1_555 1_555 1_555
C30 N9 Zn3 160.4(18) 1_555 1_555 1_555
C30 N9 C35 35.803(7) 1_555 1_555 1_555
C30 N9 C29 66.903(13) 1_555 1_555 1_555
C34 N9 C30 61.273(12) 1_555 1_555 1_555
C34 N9 N10 96.662(11) 1_555 1_555 1_555
C34 N9 Zn3 107.2(14) 1_555 1_555 1_555
C34 N9 C35 25.470(6) 1_555 1_555 1_555
C34 N9 C29 128.119(8) 1_555 1_555 1_555
N10 Zn1 N6 107(3) 2_766 1_555 2_666
N1 Zn1 N10 102.2(17) 1_555 1_555 2_766
N1 Zn1 N6 110(3) 1_555 1_555 2_666
N3 Zn1 N1 113.2(17) 1_555 1_555 1_555
N3 Zn1 N10 119(2) 1_555 1_555 2_766
N3 Zn1 N6 106(2) 1_555 1_555 2_666
C8 Zn1 N3 26.6(6) 1_555 1_555 1_555
C8 Zn1 N1 131.8(14) 1_555 1_555 1_555
C8 Zn1 N10 120.2(18) 1_555 1_555 2_766
C8 Zn1 N6 81(2) 1_555 1_555 2_666
C29 Zn1 C8 142.5(15) 2_766 1_555 1_555
C29 Zn1 N3 133.6(17) 2_766 1_555 1_555
C29 Zn1 N1 79.2(13) 2_766 1_555 1_555
C29 Zn1 N10 23.3(6) 2_766 1_555 2_766
C29 Zn1 N6 111(2) 2_766 1_555 2_666
C15 Zn1 C29 91.7(15) 2_666 1_555 2_766
C15 Zn1 C8 91.0(14) 2_666 1_555 1_555
C15 Zn1 N3 117.5(16) 2_666 1_555 1_555
C15 Zn1 N1 116.1(19) 2_666 1_555 1_555
C15 Zn1 N10 85(2) 2_666 1_555 2_766
C15 Zn1 N6 21.5(10) 2_666 1_555 2_666
C1 Zn1 C15 136.6(16) 1_555 1_555 2_666
C1 Zn1 C29 76.1(14) 1_555 1_555 2_766
C1 Zn1 C8 123.9(13) 1_555 1_555 1_555
C1 Zn1 N3 99.7(15) 1_555 1_555 1_555
C1 Zn1 N1 21.3(9) 1_555 1_555 1_555
C1 Zn1 N10 96.2(19) 1_555 1_555 2_766
C1 Zn1 N6 131(2) 1_555 1_555 2_666
C7 Zn1 C1 43.0(6) 1_555 1_555 1_555
C7 Zn1 C15 93.7(17) 1_555 1_555 2_666
C7 Zn1 C29 73.4(12) 1_555 1_555 2_766
C7 Zn1 C8 143.7(13) 1_555 1_555 1_555
C7 Zn1 N3 133.3(15) 1_555 1_555 1_555
C7 Zn1 N1 23.0(7) 1_555 1_555 1_555
C7 Zn1 N10 96.1(16) 1_555 1_555 2_766
C7 Zn1 N6 91(2) 1_555 1_555 2_666
C30 Zn1 C7 110.7(10) 2_766 1_555 1_555
C30 Zn1 C1 117.9(14) 2_766 1_555 1_555
C30 Zn1 C15 68.8(17) 2_766 1_555 2_666
C30 Zn1 C29 43.1(6) 2_766 1_555 2_766
C30 Zn1 C8 104.5(12) 2_766 1_555 1_555
C30 Zn1 N3 112.6(14) 2_766 1_555 1_555
C30 Zn1 N1 121.9(11) 2_766 1_555 1_555
C30 Zn1 N10 21.8(9) 2_766 1_555 2_766
C30 Zn1 N6 90(2) 2_766 1_555 2_666
C16 Zn1 C30 110.7(15) 2_666 1_555 2_766
C16 Zn1 C7 84.9(15) 2_666 1_555 1_555
C16 Zn1 C1 117.3(15) 2_666 1_555 1_555
C16 Zn1 C15 42.3(7) 2_666 1_555 2_666
C16 Zn1 C29 127.9(15) 2_666 1_555 2_766
C16 Zn1 C8 74.7(14) 2_666 1_555 1_555
C16 Zn1 N3 95.5(14) 2_666 1_555 1_555
C16 Zn1 N1 98.5(17) 2_666 1_555 1_555
C16 Zn1 N10 127(2) 2_666 1_555 2_766
C16 Zn1 N6 20.9(13) 2_666 1_555 2_666
N5 Zn2 N7 104(2) 1_555 1_555 1_555
N4 Zn2 N5 102.3(18) 1_555 1_555 1_555
N4 Zn2 N7 116(3) 1_555 1_555 1_555
N12 Zn2 N4 109(3) 2_655 1_555 1_555
N12 Zn2 N5 126(2) 2_655 1_555 1_555
N12 Zn2 N7 100.5(18) 2_655 1_555 1_555
C21 Zn2 N12 151(2) 1_555 1_555 2_655
C21 Zn2 N4 89.1(18) 1_555 1_555 1_555
C21 Zn2 N5 25.6(6) 1_555 1_555 1_555
C21 Zn2 N7 91.2(17) 1_555 1_555 1_555
C36 Zn2 C21 159.7(18) 2_655 1_555 1_555
C36 Zn2 N12 24.4(8) 2_655 1_555 2_655
C36 Zn2 N4 111.0(19) 2_655 1_555 1_555
C36 Zn2 N5 141.5(18) 2_655 1_555 1_555
C36 Zn2 N7 77.9(15) 2_655 1_555 1_555
C9 Zn2 C36 88.0(14) 1_555 1_555 2_655
C9 Zn2 C21 112.1(13) 1_555 1_555 1_555
C9 Zn2 N12 88(2) 1_555 1_555 2_655
C9 Zn2 N4 23.1(11) 1_555 1_555 1_555
C9 Zn2 N5 124.1(12) 1_555 1_555 1_555
C9 Zn2 N7 112(2) 1_555 1_555 1_555
C8 Zn2 C9 42.2(6) 1_555 1_555 1_555
C8 Zn2 C36 129.2(15) 1_555 1_555 2_655
C8 Zn2 C21 71.1(13) 1_555 1_555 1_555
C8 Zn2 N12 121(2) 1_555 1_555 2_655
C8 Zn2 N4 19.7(9) 1_555 1_555 1_555
C8 Zn2 N5 82.6(13) 1_555 1_555 1_555
C8 Zn2 N7 122.8(18) 1_555 1_555 1_555
C28 Zn2 C8 142.9(15) 1_555 1_555 1_555
C28 Zn2 C9 129.9(18) 1_555 1_555 1_555
C28 Zn2 C36 70.6(14) 1_555 1_555 2_655
C28 Zn2 C21 93.1(14) 1_555 1_555 1_555
C28 Zn2 N12 88.8(18) 1_555 1_555 2_655
C28 Zn2 N4 138(2) 1_555 1_555 1_555
C28 Zn2 N5 97.5(15) 1_555 1_555 1_555
C28 Zn2 N7 21.3(8) 1_555 1_555 1_555
C22 Zn2 C28 41.9(6) 1_555 1_555 1_555
C22 Zn2 C8 102.9(14) 1_555 1_555 1_555
C22 Zn2 C9 94.0(17) 1_555 1_555 1_555
C22 Zn2 C36 86.5(14) 1_555 1_555 2_655
C22 Zn2 C21 89.1(15) 1_555 1_555 1_555
C22 Zn2 N12 110.8(19) 1_555 1_555 2_655
C22 Zn2 N4 96(2) 1_555 1_555 1_555
C22 Zn2 N5 109.2(18) 1_555 1_555 1_555
C22 Zn2 N7 20.6(10) 1_555 1_555 1_555
C15 Zn2 C22 117.2(17) 1_555 1_555 1_555
C15 Zn2 C28 93.1(17) 1_555 1_555 1_555
C15 Zn2 C8 96.9(13) 1_555 1_555 1_555
C15 Zn2 C9 135.1(14) 1_555 1_555 1_555
C15 Zn2 C36 123.0(15) 1_555 1_555 2_655
C15 Zn2 C21 43.5(6) 1_555 1_555 1_555
C15 Zn2 N12 108(2) 1_555 1_555 2_655
C15 Zn2 N4 116.3(19) 1_555 1_555 1_555
C15 Zn2 N5 18.6(9) 1_555 1_555 1_555
C15 Zn2 N7 106(2) 1_555 1_555 1_555
N8 Zn3 N2 107(3) 1_555 1_555 1_545
N11 Zn3 N8 111(2) 1_555 1_555 1_555
N11 Zn3 N2 103(2) 1_555 1_555 1_545
N9 Zn3 N11 116(2) 1_555 1_555 1_555
N9 Zn3 N8 106(2) 1_555 1_555 1_555
N9 Zn3 N2 113(2) 1_555 1_555 1_545
C36 Zn3 N9 122(2) 1_555 1_555 1_555
C36 Zn3 N11 25.1(7) 1_555 1_555 1_555
C36 Zn3 N8 86(2) 1_555 1_555 1_555
C36 Zn3 N2 116(2) 1_555 1_555 1_545
C22 Zn3 C36 96.9(15) 1_555 1_555 1_555
C22 Zn3 N9 84.0(16) 1_555 1_555 1_555
C22 Zn3 N11 121.6(18) 1_555 1_555 1_555
C22 Zn3 N8 21.9(10) 1_555 1_555 1_555
C22 Zn3 N2 118(3) 1_555 1_555 1_545
C2 Zn3 C22 94.3(17) 1_545 1_555 1_555
C2 Zn3 C36 131.5(15) 1_545 1_555 1_555
C2 Zn3 N9 105.6(16) 1_545 1_555 1_555
C2 Zn3 N11 126.0(18) 1_545 1_555 1_555
C2 Zn3 N8 87(3) 1_545 1_555 1_555
C2 Zn3 N2 25.3(13) 1_545 1_555 1_545
C1 Zn3 C2 43.6(8) 1_545 1_555 1_545
C1 Zn3 C22 129.6(18) 1_545 1_555 1_555
C1 Zn3 C36 96.5(15) 1_545 1_555 1_555
C1 Zn3 N9 126.5(16) 1_545 1_555 1_555
C1 Zn3 N11 83.2(18) 1_545 1_555 1_555
C1 Zn3 N8 113(2) 1_545 1_555 1_555
C1 Zn3 N2 20.1(9) 1_545 1_555 1_545
C29 Zn3 C1 105.9(13) 1_555 1_555 1_545
C29 Zn3 C2 85.3(13) 1_555 1_555 1_545
C29 Zn3 C22 93.3(14) 1_555 1_555 1_555
C29 Zn3 C36 140.4(18) 1_555 1_555 1_555
C29 Zn3 N9 21.8(5) 1_555 1_555 1_555
C29 Zn3 N11 126.2(18) 1_555 1_555 1_555
C29 Zn3 N8 113(2) 1_555 1_555 1_555
C29 Zn3 N2 92(2) 1_555 1_555 1_545
C23 Zn3 C29 128.0(14) 1_555 1_555 1_555
C23 Zn3 C1 93.6(15) 1_555 1_555 1_545
C23 Zn3 C2 76.7(16) 1_555 1_555 1_545
C23 Zn3 C22 41.6(9) 1_555 1_555 1_555
C23 Zn3 C36 81.3(15) 1_555 1_555 1_555
C23 Zn3 N9 124.8(14) 1_555 1_555 1_555
C23 Zn3 N11 103.3(15) 1_555 1_555 1_555
C23 Zn3 N8 20.1(14) 1_555 1_555 1_555
C23 Zn3 N2 92(2) 1_555 1_555 1_545
C35 Zn3 C23 111.4(12) 1_555 1_555 1_555
C35 Zn3 C29 40.3(4) 1_555 1_555 1_555
C35 Zn3 C1 145.9(13) 1_555 1_555 1_545
C35 Zn3 C2 118.7(12) 1_555 1_555 1_545
C35 Zn3 C22 69.9(15) 1_555 1_555 1_555
C35 Zn3 C36 109.5(17) 1_555 1_555 1_555
C35 Zn3 N9 19.4(6) 1_555 1_555 1_555
C35 Zn3 N11 111.4(19) 1_555 1_555 1_555
C35 Zn3 N8 91(2) 1_555 1_555 1_555
C35 Zn3 N2 131.5(19) 1_555 1_555 1_545

loop_
_geom_bond_atom_site_label_1
_geom_bond_atom_site_label_2
_geom_bond_distance
_geom_bond_site_symmetry_1
_geom_bond_site_symmetry_2
C1 N1 1.34700(14) 1_555 1_555
C1 N2 1.35900(14) 1_555 1_555
C1 C7 2.2063(3) 1_555 1_555
C1 C2 2.2136(3) 1_555 1_555
C1 Zn1 3.00(5) 1_555 1_555
C1 Zn3 3.03(5) 1_555 1_565
C10 C9 1.4000(2) 1_555 1_555
C10 C11 1.42000(14) 1_555 1_555
C10 C12 2.4056(3) 1_555 1_555
C10 C14 2.4548(5) 1_555 1_555
C10 N4 2.5616(3) 1_555 1_555
C10 C13 2.7956(5) 1_555 1_555
C11 C12 1.3800(2) 1_555 1_555
C11 C10 1.42000(14) 1_555 1_555
C11 C13 2.3996(5) 1_555 1_555
C11 C9 2.4482(3) 1_555 1_555
C11 C14 2.8278(5) 1_555 1_555
C12 C13 1.3500(2) 1_555 1_555
C12 C11 1.3800(2) 1_555 1_555
C12 C10 2.4056(3) 1_555 1_555
C12 C14 2.4059(3) 1_555 1_555
C12 C9 2.7878(3) 1_555 1_555
C13 C12 1.3500(2) 1_555 1_555
C13 C14 1.42000(14) 1_555 1_555
C13 C11 2.3996(5) 1_555 1_555
C13 C9 2.4544(3) 1_555 1_555
C13 N3 2.5964(3) 1_555 1_555
C13 C10 2.7956(5) 1_555 1_555
C14 N3 1.4024(2) 1_555 1_555
C14 C13 1.42000(14) 1_555 1_555
C14 C9 1.4450(2) 1_555 1_555
C14 C8 2.1533(2) 1_555 1_555
C14 N4 2.2633(2) 1_555 1_555
C14 C12 2.4059(3) 1_555 1_555
C14 C10 2.4548(5) 1_555 1_555
C14 C11 2.8278(5) 1_555 1_555
C15 N6 1.35700(19) 1_555 1_555
C15 N5 1.37400(19) 1_555 1_555
C15 C16 2.1740(4) 1_555 1_555
C15 C21 2.2209(4) 1_555 1_555
C15 Zn1 2.98(5) 1_555 2_666
C15 Zn2 3.10(5) 1_555 1_555
C16 C17 1.3900(3) 1_555 1_555
C16 N6 1.3950(3) 1_555 1_555
C16 C21 1.45252(16) 1_555 1_555
C16 C15 2.1740(4) 1_555 1_555
C16 N5 2.2494(3) 1_555 1_555
C16 C18 2.4334(5) 1_555 1_555
C16 C20 2.5299(3) 1_555 1_555
C16 C19 2.8513(5) 1_555 1_555
C16 Zn1 3.04(7) 1_555 2_666
C17 C16 1.3900(3) 1_555 1_555
C17 C18 1.4410(2) 1_555 1_555
C17 C21 2.4476(3) 1_555 1_555
C17 C19 2.4896(3) 1_555 1_555
C17 N6 2.5389(5) 1_555 1_555
C17 C20 2.8896(3) 1_555 1_555
C18 C19 1.40400(15) 1_555 1_555
C18 C17 1.4410(2) 1_555 1_555
C18 C16 2.4334(5) 1_555 1_555
C18 C20 2.4380(3) 1_555 1_555
C18 C21 2.7795(5) 1_555 1_555
C19 C20 1.3970(3) 1_555 1_555
C19 C18 1.40400(15) 1_555 1_555
C19 C21 2.4198(5) 1_555 1_555
C19 C17 2.4896(3) 1_555 1_555
C19 C16 2.8513(5) 1_555 1_555
C2 C7 1.37791(13) 1_555 1_555
C2 N2 1.42600(17) 1_555 1_555
C2 C3 1.45700(17) 1_555 1_555
C2 C1 2.2136(3) 1_555 1_555
C2 N1 2.2616(2) 1_555 1_555
C2 C6 2.3783(2) 1_555 1_555
C2 C4 2.4435(3) 1_555 1_555
C2 C5 2.8055(3) 1_555 1_555
C2 Zn3 2.93(7) 1_555 1_565
C20 C19 1.3970(3) 1_555 1_555
C20 C21 1.4370(2) 1_555 1_555
C20 C18 2.4380(3) 1_555 1_555
C20 C16 2.5299(3) 1_555 1_555
C20 N5 2.5820(5) 1_555 1_555
C20 C17 2.8896(3) 1_555 1_555
C20 C8 3.11(10) 1_555 1_555
C21 N5 1.3825(3) 1_555 1_555
C21 C20 1.4370(2) 1_555 1_555
C21 C16 1.45252(16) 1_555 1_555
C21 C15 2.2209(4) 1_555 1_555
C21 N6 2.3274(3) 1_555 1_555
C21 C19 2.4198(5) 1_555 1_555
C21 C17 2.4476(3) 1_555 1_555
C21 C18 2.7795(5) 1_555 1_555
C21 Zn2 2.87(3) 1_555 1_555
C22 N8 1.31500(13) 1_555 1_555
C22 N7 1.4040(2) 1_555 1_555
C22 C23 2.1236(3) 1_555 1_555
C22 C28 2.1913(4) 1_555 1_555
C22 Zn3 2.92(5) 1_555 1_555
C22 Zn2 3.07(5) 1_555 1_555
C28 C27 1.4020(2) 1_555 1_555
C28 N7 1.4105(2) 1_555 1_555
C28 C23 1.47799(17) 1_555 1_555
C28 C22 2.1913(4) 1_555 1_555
C28 N8 2.3340(4) 1_555 1_555
C28 C26 2.3802(4) 1_555 1_555
C28 C24 2.5182(3) 1_555 1_555
C28 C25 2.7590(3) 1_555 1_555
C28 Zn2 3.05(4) 1_555 1_555
C27 C28 1.4020(2) 1_555 1_555
C27 C26 1.42500(18) 1_555 1_555
C27 C25 2.4834(3) 1_555 1_555
C27 N7 2.5418(4) 1_555 1_555
C27 C23 2.5483(4) 1_555 1_555
C27 C24 2.9728(3) 1_555 1_555
C26 C25 1.41700(16) 1_555 1_555
C26 C27 1.42500(18) 1_555 1_555
C26 C28 2.3802(4) 1_555 1_555
C26 C24 2.5024(4) 1_555 1_555
C26 C23 2.8345(5) 1_555 1_555
C25 C24 1.4060(2) 1_555 1_555
C25 C26 1.41700(16) 1_555 1_555
C25 C23 2.4069(4) 1_555 1_555
C25 C27 2.4834(3) 1_555 1_555
C25 C28 2.7590(3) 1_555 1_555
C24 C25 1.4060(2) 1_555 1_555
C24 C23 1.44500(18) 1_555 1_555
C24 C26 2.5024(4) 1_555 1_555
C24 C28 2.5182(3) 1_555 1_555
C24 N8 2.5774(4) 1_555 1_555
C24 C27 2.9728(3) 1_555 1_555
C23 N8 1.3810(2) 1_555 1_555
C23 C24 1.44500(18) 1_555 1_555
C23 C28 1.47799(17) 1_555 1_555
C23 C22 2.1236(3) 1_555 1_555
C23 N7 2.3109(2) 1_555 1_555
C23 C25 2.4069(4) 1_555 1_555
C23 C27 2.5483(4) 1_555 1_555
C23 C26 2.8345(5) 1_555 1_555
C23 Zn3 3.05(8) 1_555 1_555
C29 N10 1.3340(2) 1_555 1_555
C29 N9 1.3410(3) 1_555 1_555
C29 C35 2.1495(3) 1_555 1_555
C29 C30 2.1825(2) 1_555 1_555
C29 Zn1 2.90(4) 1_555 2_766
C29 Zn3 3.03(3) 1_555 1_555
C3 C4 1.39900(16) 1_555 1_555
C3 C2 1.45700(17) 1_555 1_555
C3 C5 2.4609(2) 1_555 1_555
C3 C7 2.4837(3) 1_555 1_555
C3 N2 2.6105(3) 1_555 1_555
C3 C6 2.8419(3) 1_555 1_555
C35 N9 1.41116(13) 1_555 1_555
C35 C34 1.4250(2) 1_555 1_555
C35 C30 1.4418(3) 1_555 1_555
C35 C29 2.1495(3) 1_555 1_555
C35 N10 2.2624(4) 1_555 1_555
C35 C33 2.3936(2) 1_555 1_555
C35 C31 2.4173(4) 1_555 1_555
C35 C32 2.8069(3) 1_555 1_555
C35 Zn3 3.19(4) 1_555 1_555
C34 C33 1.41700(14) 1_555 1_555
C34 C35 1.4250(2) 1_555 1_555
C34 C30 2.5001(5) 1_555 1_555
C34 C32 2.5098(4) 1_555 1_555
C34 N9 2.5633(3) 1_555 1_555
C34 C31 2.8648(6) 1_555 1_555
C33 C34 1.41700(14) 1_555 1_555
C33 C32 1.4320(3) 1_555 1_555
C33 C35 2.3936(2) 1_555 1_555
C33 C31 2.4164(5) 1_555 1_555
C33 C30 2.7719(4) 1_555 1_555
C32 C31 1.38800(19) 1_555 1_555
C32 C33 1.4320(3) 1_555 1_555
C32 C30 2.3884(2) 1_555 1_555
C32 C34 2.5098(4) 1_555 1_555
C32 C35 2.8069(3) 1_555 1_555
C31 C30 1.34400(13) 1_555 1_555
C31 C32 1.38800(19) 1_555 1_555
C31 C33 2.4164(5) 1_555 1_555
C31 C35 2.4173(4) 1_555 1_555
C31 N10 2.5351(2) 1_555 1_555
C31 C34 2.8648(6) 1_555 1_555
C30 C31 1.34400(13) 1_555 1_555
C30 N10 1.40600(16) 1_555 1_555
C30 C35 1.4418(3) 1_555 1_555
C30 C29 2.1825(2) 1_555 1_555
C30 N9 2.3265(3) 1_555 1_555
C30 C32 2.3884(2) 1_555 1_555
C30 C34 2.5001(5) 1_555 1_555
C30 C33 2.7719(4) 1_555 1_555
C30 Zn1 3.04(5) 1_555 2_766
C36 N11 1.3000(2) 1_555 1_555
C36 N12 1.35500(19) 1_555 1_555
C36 C42 2.2249(3) 1_555 1_555
C36 C37 2.2650(3) 1_555 1_555
C36 Zn3 2.82(5) 1_555 1_555
C36 Zn2 2.94(5) 1_555 2_655
C36 N7 3.18(7) 1_555 2_655
C37 C38 1.39600(16) 1_555 1_555
C37 C42 1.4273(3) 1_555 1_555
C37 N12 1.4460(2) 1_555 1_555
C37 C36 2.2650(3) 1_555 1_555
C37 N11 2.2858(3) 1_555 1_555
C37 C41 2.4243(5) 1_555 1_555
C37 C39 2.4380(3) 1_555 1_555
C37 C40 2.8180(4) 1_555 1_555
C38 C37 1.39600(16) 1_555 1_555
C38 C39 1.3987(2) 1_555 1_555
C38 C40 2.4240(5) 1_555 1_555
C38 C42 2.4415(4) 1_555 1_555
C38 N12 2.6318(3) 1_555 1_555
C38 C41 2.7685(5) 1_555 1_555
C39 C38 1.3987(2) 1_555 1_555
C39 C40 1.4100(3) 1_555 1_555
C39 C41 2.4067(3) 1_555 1_555
C39 C37 2.4380(3) 1_555 1_555
C39 C42 2.8339(3) 1_555 1_555
C4 C3 1.39900(16) 1_555 1_555
C4 C5 1.43500(13) 1_555 1_555
C4 C2 2.4435(3) 1_555 1_555
C4 C6 2.4846(3) 1_555 1_555
C4 C7 2.8444(3) 1_555 1_555
C40 C41 1.38000(16) 1_555 1_555
C40 C39 1.4100(3) 1_555 1_555
C40 C38 2.4240(5) 1_555 1_555
C40 C42 2.4504(3) 1_555 1_555
C40 C37 2.8180(4) 1_555 1_555
C41 C40 1.38000(16) 1_555 1_555
C41 C42 1.4100(2) 1_555 1_555
C41 C39 2.4067(3) 1_555 1_555
C41 C37 2.4243(5) 1_555 1_555
C41 N11 2.6305(3) 1_555 1_555
C41 C38 2.7685(5) 1_555 1_555
C42 C41 1.4100(2) 1_555 1_555
C42 N11 1.42670(17) 1_555 1_555
C42 C37 1.4273(3) 1_555 1_555
C42 C36 2.2249(3) 1_555 1_555
C42 N12 2.2742(4) 1_555 1_555
C42 C38 2.4415(4) 1_555 1_555
C42 C40 2.4504(3) 1_555 1_555
C42 C39 2.8339(3) 1_555 1_555
C5 C4 1.43500(13) 1_555 1_555
C5 C6 1.45600(17) 1_555 1_555
C5 C7 2.4569(3) 1_555 1_555
C5 C3 2.4609(2) 1_555 1_555
C5 C2 2.8055(3) 1_555 1_555
C6 C7 1.36800(16) 1_555 1_555
C6 C5 1.45600(17) 1_555 1_555
C6 C2 2.3783(2) 1_555 1_555
C6 C4 2.4846(3) 1_555 1_555
C6 N1 2.5434(3) 1_555 1_555
C6 C3 2.8419(3) 1_555 1_555
C7 C6 1.36800(16) 1_555 1_555
C7 C2 1.37791(13) 1_555 1_555
C7 N1 1.41670(17) 1_555 1_555
C7 C1 2.2063(3) 1_555 1_555
C7 N2 2.2667(2) 1_555 1_555
C7 C5 2.4569(3) 1_555 1_555
C7 C3 2.4837(3) 1_555 1_555
C7 C4 2.8444(3) 1_555 1_555
C7 Zn1 3.02(4) 1_555 1_555
C8 N4 1.3320(3) 1_555 1_555
C8 N3 1.34700(14) 1_555 1_555
C8 C14 2.1533(2) 1_555 1_555
C8 C9 2.1612(3) 1_555 1_555
C8 Zn1 2.82(4) 1_555 1_555
C8 Zn2 3.03(4) 1_555 1_555
C8 C20 3.11(10) 1_555 1_555
C8 N6 3.17(7) 1_555 2_666
C9 N4 1.38000(14) 1_555 1_555
C9 C10 1.4000(2) 1_555 1_555
C9 C14 1.4450(2) 1_555 1_555
C9 C8 2.1612(3) 1_555 1_555
C9 N3 2.3076(5) 1_555 1_555
C9 C11 2.4482(3) 1_555 1_555
C9 C13 2.4544(3) 1_555 1_555
C9 C12 2.7878(3) 1_555 1_555
C9 Zn2 2.98(6) 1_555 1_555
N1 C1 1.34700(14) 1_555 1_555
N1 C7 1.41670(17) 1_555 1_555
N1 Zn1 2.00(4) 1_555 1_555
N1 N2 2.2547(2) 1_555 1_555
N1 C2 2.2616(2) 1_555 1_555
N1 C6 2.5434(3) 1_555 1_555
N1 N10 3.10(7) 1_555 2_766
N10 C29 1.3340(2) 1_555 1_555
N10 C30 1.40600(16) 1_555 1_555
N10 Zn1 1.98(5) 1_555 2_766
N10 C35 2.2624(4) 1_555 1_555
N10 N9 2.2796(5) 1_555 1_555
N10 C31 2.5351(2) 1_555 1_555
N10 N1 3.10(7) 1_555 2_766
N10 N6 3.17(10) 1_555 1_655
N11 C36 1.3000(2) 1_555 1_555
N11 C42 1.42670(17) 1_555 1_555
N11 Zn3 2.05(5) 1_555 1_555
N11 N12 2.1973(4) 1_555 1_555
N11 C37 2.2858(3) 1_555 1_555
N11 C41 2.6305(3) 1_555 1_555
N11 N2 3.15(9) 1_555 1_545
N12 C36 1.35500(19) 1_555 1_555
N12 C37 1.4460(2) 1_555 1_555
N12 Zn2 2.07(5) 1_555 2_655
N12 N11 2.1973(4) 1_555 1_555
N12 C42 2.2742(4) 1_555 1_555
N12 C38 2.6318(3) 1_555 1_555
N12 N7 3.11(8) 1_555 2_655
N2 C1 1.35900(14) 1_555 1_555
N2 C2 1.42600(17) 1_555 1_555
N2 Zn3 1.97(6) 1_555 1_565
N2 N1 2.2547(2) 1_555 1_555
N2 C7 2.2667(2) 1_555 1_555
N2 C3 2.6105(3) 1_555 1_555
N2 N11 3.15(9) 1_555 1_565
N2 N8 3.17(8) 1_555 1_565
N3 C8 1.34700(14) 1_555 1_555
N3 C14 1.4024(2) 1_555 1_555
N3 Zn1 2.05(3) 1_555 1_555
N3 N4 2.2768(4) 1_555 1_555
N3 C9 2.3076(5) 1_555 1_555
N3 C13 2.5964(3) 1_555 1_555
N4 C8 1.3320(3) 1_555 1_555
N4 C9 1.38000(14) 1_555 1_555
N4 Zn2 2.00(4) 1_555 1_555
N4 C14 2.2633(2) 1_555 1_555
N4 N3 2.2768(4) 1_555 1_555
N4 C10 2.5616(3) 1_555 1_555
N4 N5 3.10(7) 1_555 1_555
N5 C15 1.37400(19) 1_555 1_555
N5 C21 1.3825(3) 1_555 1_555
N5 Zn2 1.98(4) 1_555 1_555
N5 C16 2.2494(3) 1_555 1_555
N5 N6 2.2820(2) 1_555 1_555
N5 C20 2.5820(5) 1_555 1_555
N5 N4 3.10(7) 1_555 1_555
N5 N7 3.13(6) 1_555 1_555
N6 C15 1.35700(19) 1_555 1_555
N6 C16 1.3950(3) 1_555 1_555
N6 Zn1 1.97(5) 1_555 2_666
N6 N5 2.2820(2) 1_555 1_555
N6 C21 2.3274(3) 1_555 1_555
N6 C17 2.5389(5) 1_555 1_555
N6 N10 3.17(10) 1_555 1_455
N6 C8 3.17(7) 1_555 2_666
N7 C22 1.4040(2) 1_555 1_555
N7 C28 1.4105(2) 1_555 1_555
N7 Zn2 1.98(4) 1_555 1_555
N7 C23 2.3109(2) 1_555 1_555
N7 N8 2.3323(3) 1_555 1_555
N7 C27 2.5418(4) 1_555 1_555
N7 N12 3.11(8) 1_555 2_655
N7 N5 3.13(6) 1_555 1_555
N7 C36 3.18(7) 1_555 2_655
N8 C22 1.31500(13) 1_555 1_555
N8 C23 1.3810(2) 1_555 1_555
N8 Zn3 1.97(6) 1_555 1_555
N8 N7 2.3323(3) 1_555 1_555
N8 C28 2.3340(4) 1_555 1_555
N8 C24 2.5774(4) 1_555 1_555
N8 N2 3.17(8) 1_555 1_545
N9 C29 1.3410(3) 1_555 1_555
N9 C35 1.41116(13) 1_555 1_555
N9 Zn3 2.08(3) 1_555 1_555
N9 N10 2.2796(5) 1_555 1_555
N9 C30 2.3265(3) 1_555 1_555
N9 C34 2.5633(3) 1_555 1_555
Zn1 N6 1.97(5) 1_555 2_666
Zn1 N10 1.98(5) 1_555 2_766
Zn1 N1 2.00(4) 1_555 1_555
Zn1 N3 2.05(3) 1_555 1_555
Zn1 C8 2.82(4) 1_555 1_555
Zn1 C29 2.90(4) 1_555 2_766
Zn1 C15 2.98(5) 1_555 2_666
Zn1 C1 3.00(5) 1_555 1_555
Zn1 C7 3.02(4) 1_555 1_555
Zn1 C30 3.04(5) 1_555 2_766
Zn1 C16 3.04(7) 1_555 2_666
Zn2 N7 1.98(4) 1_555 1_555
Zn2 N5 1.98(4) 1_555 1_555
Zn2 N4 2.00(4) 1_555 1_555
Zn2 N12 2.07(5) 1_555 2_655
Zn2 C21 2.87(3) 1_555 1_555
Zn2 C36 2.94(5) 1_555 2_655
Zn2 C9 2.98(6) 1_555 1_555
Zn2 C8 3.03(4) 1_555 1_555
Zn2 C28 3.05(4) 1_555 1_555
Zn2 C22 3.07(5) 1_555 1_555
Zn2 C15 3.10(5) 1_555 1_555
Zn3 N2 1.97(6) 1_555 1_545
Zn3 N8 1.97(6) 1_555 1_555
Zn3 N11 2.05(5) 1_555 1_555
Zn3 N9 2.08(3) 1_555 1_555
Zn3 C36 2.82(5) 1_555 1_555
Zn3 C22 2.92(5) 1_555 1_555
Zn3 C2 2.93(7) 1_555 1_545
Zn3 C1 3.03(5) 1_555 1_545
Zn3 C29 3.03(3) 1_555 1_555
Zn3 C23 3.05(8) 1_555 1_555
Zn3 C35 3.19(4) 1_555 1_555
